data_4029371
loop_
_publ_author_name
'De Poli, Matteo'
'Byrne, Liam'
'Brown, Robert A.'
'Sol\`a, Jordi'
'Castellanos, Alejandro'
'Boddaert, Thomas'
'Wechsel, Romina'
'Beadle, Jonathan D.'
'Clayden, Jonathan'

_publ_contact_author
; 
    Madeleine Helliwell 
;
_publ_section_title
;
 Engineering the Structure of an N-Terminal \b-Turn To Maximize
 Screw-Sense Preference in Achiral Helical Peptide Chains.
;
_journal_issue 10
_journal_name_full 'The Journal of organic chemistry'
_journal_page_first 4659
_journal_page_last 4675
_journal_paper_doi 10.1021/jo500714b
_journal_volume 79
_journal_year 2014
_chemical_absolute_configuration syn
_chemical_formula_sum 'C33 H46 N6 O7'
_chemical_formula_weight 638.76
_chemical_name_systematic
; 
 ? 
;
_space_group_IT_number 1
_symmetry_cell_setting triclinic
_symmetry_space_group_name_Hall 'P 1'
_symmetry_space_group_name_H-M 'P 1'
_atom_sites_solution_hydrogens geom
_atom_sites_solution_primary direct
_atom_sites_solution_secondary difmap
_audit_creation_method SHELXL-97
_cell_angle_alpha 80.846(4)
_cell_angle_beta 87.004(4)
_cell_angle_gamma 89.866(4)
_cell_formula_units_Z 4
_cell_length_a 11.357(2)
_cell_length_b 16.271(3)
_cell_length_c 18.895(4)
_cell_measurement_reflns_used 983
_cell_measurement_temperature 100(2)
_cell_measurement_theta_max 23.13
_cell_measurement_theta_min 2.50
_cell_volume 3442.4(11)
_computing_cell_refinement 'Bruker SMART'
_computing_data_collection 'Bruker SMART'
_computing_data_reduction 'Bruker SAINT'
_computing_molecular_graphics 'Bruker SHELXTL'
_computing_publication_material 'Bruker SHELXTL'
_computing_structure_refinement 'SHELXL-97 (Sheldrick, 1997)'
_computing_structure_solution 'SHELXS-97 (Sheldrick, 1990)'
_diffrn_ambient_temperature 100(2)
_diffrn_measured_fraction_theta_full 0.978
_diffrn_measured_fraction_theta_max 0.978
_diffrn_measurement_device_type 'CCD area detector'
_diffrn_measurement_method 'phi and omega scans'
_diffrn_radiation_monochromator graphite
_diffrn_radiation_source 'fine-focus sealed tube'
_diffrn_radiation_type MoK\a
_diffrn_radiation_wavelength 0.71073
_diffrn_reflns_av_R_equivalents 0.0658
_diffrn_reflns_av_sigmaI/netI 0.1077
_diffrn_reflns_limit_h_max 14
_diffrn_reflns_limit_h_min -14
_diffrn_reflns_limit_k_max 20
_diffrn_reflns_limit_k_min -20
_diffrn_reflns_limit_l_max 23
_diffrn_reflns_limit_l_min -22
_diffrn_reflns_number 27363
_diffrn_reflns_theta_full 26.40
_diffrn_reflns_theta_max 26.40
_diffrn_reflns_theta_min 1.54
_exptl_absorpt_coefficient_mu 0.088
_exptl_absorpt_correction_type none
_exptl_crystal_colour colourless
_exptl_crystal_density_diffrn 1.233
_exptl_crystal_density_method 'not measured'
_exptl_crystal_description irregular
_exptl_crystal_F_000 1368
_exptl_crystal_size_max 0.50
_exptl_crystal_size_mid 0.40
_exptl_crystal_size_min 0.40
_refine_diff_density_max 0.294
_refine_diff_density_min -0.180
_refine_diff_density_rms 0.041
_refine_ls_extinction_method none
_refine_ls_goodness_of_fit_ref 0.872
_refine_ls_hydrogen_treatment mixed
_refine_ls_matrix_type full
_refine_ls_number_parameters 1773
_refine_ls_number_reflns 13809
_refine_ls_number_restraints 41
_refine_ls_restrained_S_all 0.874
_refine_ls_R_factor_all 0.0952
_refine_ls_R_factor_gt 0.0513
_refine_ls_shift/su_max 0.008
_refine_ls_shift/su_mean 0.000
_refine_ls_structure_factor_coef Fsqd
_refine_ls_weighting_details 'calc w=1/[\s^2^(Fo^2^)+(0.0380P)^2^+0.0000P] where P=(Fo^2^+2Fc^2^)/3'
_refine_ls_weighting_scheme calc
_refine_ls_wR_factor_gt 0.0967
_refine_ls_wR_factor_ref 0.1082
_reflns_number_gt 8046
_reflns_number_total 13809
_reflns_threshold_expression >2sigma(I)
_cod_data_source_file jo500714b_si_008.cif
_cod_data_source_block s3405m
_cod_depositor_comments
;
The following automatic conversions were performed:

'_symmetry_cell_setting' value 'Triclinic' changed to 'triclinic'
according to
/usr/data/users/saulius/crontab/automatic-downloads/rss-feeds/ACS/lib/dictionaries/cif_core.dic
dictionary named 'cif_core.dic' version 2.4.2 from 2011-04-26.

Automatic conversion script
Id: cif_fix_values 2281 2013-09-26 08:29:07Z andrius 

 Adding full bibliography for 4029365--4029371.cif.
;
_cod_original_cell_volume 3442.2(12)
_cod_original_sg_symbol_H-M P1
_cod_database_code 4029371

loop_
_symmetry_equiv_pos_as_xyz
'x, y, z'

loop_
_atom_site_label
_atom_site_type_symbol
_atom_site_fract_x
_atom_site_fract_y
_atom_site_fract_z
_atom_site_U_iso_or_equiv
_atom_site_adp_type
_atom_site_occupancy
_atom_site_symmetry_multiplicity
_atom_site_calc_flag
_atom_site_refinement_flags
O1 O -0.2936(3) 0.7508(2) 0.88115(19) 0.0432(9) Uani 1 1 d .
O2 O -0.1006(3) 0.7582(2) 0.90454(19) 0.0407(9) Uani 1 1 d .
O3 O 0.0297(3) 0.8109(2) 1.05292(19) 0.0426(9) Uani 1 1 d .
O4 O 0.1930(3) 0.9771(2) 0.9600(2) 0.0435(9) Uani 1 1 d .
O5 O 0.4012(3) 0.8430(3) 0.8887(3) 0.0681(13) Uani 1 1 d .
O6 O 0.5412(3) 0.7961(2) 1.0534(2) 0.0506(10) Uani 1 1 d .
O7 O 0.6621(3) 0.9299(2) 1.1238(2) 0.0560(11) Uani 1 1 d .
N1 N -0.2454(4) 0.7615(3) 0.9908(2) 0.0369(11) Uani 1 1 d D
H1N H -0.3228(19) 0.756(3) 0.998(3) 0.044 Uiso 1 1 d D
N2 N -0.0999(3) 0.8998(3) 0.9954(2) 0.0389(11) Uani 1 1 d D
H2N H -0.175(2) 0.911(3) 0.990(3) 0.047 Uiso 1 1 d D
N3 N 0.0945(4) 0.8896(3) 0.9017(3) 0.0388(11) Uani 1 1 d D
H3N H 0.026(3) 0.867(3) 0.896(3) 0.047 Uiso 1 1 d D
N4 N 0.2637(4) 0.7919(3) 0.9746(3) 0.0462(12) Uani 1 1 d D
H4N H 0.192(2) 0.789(3) 0.994(3) 0.055 Uiso 1 1 d D
N5 N 0.4014(4) 0.8937(3) 1.0441(3) 0.0423(12) Uani 1 1 d D
H5N H 0.332(3) 0.913(3) 1.031(3) 0.051 Uiso 1 1 d D
N6 N 0.4949(3) 0.8738(2) 1.1778(2) 0.0277(9) Uani 1 1 d D
H6L H 0.541(3) 0.856(3) 1.2087(19) 0.042 Uiso 1 1 d D
H6M H 0.460(3) 0.8317(17) 1.1761(17) 0.042 Uiso 1 1 d D
C1 C -0.2497(5) 0.8605(3) 0.7812(3) 0.0401(14) Uani 1 1 d .
C2 C -0.3327(5) 0.9154(4) 0.8017(3) 0.0511(15) Uani 1 1 d .
H2 H -0.3980 0.8949 0.8309 0.061 Uiso 1 1 calc R
C3 C -0.3206(6) 1.0007(4) 0.7797(3) 0.0613(18) Uani 1 1 d .
H3 H -0.3765 1.0374 0.7942 0.074 Uiso 1 1 calc R
C4 C -0.2227(7) 1.0303(4) 0.7352(3) 0.0623(19) Uani 1 1 d .
H4 H -0.2129 1.0871 0.7198 0.075 Uiso 1 1 calc R
C5 C -0.1416(6) 0.9761(5) 0.7143(4) 0.075(2) Uani 1 1 d .
H5 H -0.0766 0.9959 0.6845 0.090 Uiso 1 1 calc R
C6 C -0.1556(6) 0.8934(4) 0.7368(4) 0.0628(19) Uani 1 1 d .
H6 H -0.0994 0.8573 0.7218 0.075 Uiso 1 1 calc R
C7 C -0.2639(6) 0.7698(3) 0.8039(3) 0.0499(16) Uani 1 1 d .
H7A H -0.3259 0.7492 0.7779 0.060 Uiso 1 1 calc R
H7B H -0.1912 0.7420 0.7928 0.060 Uiso 1 1 calc R
C8 C -0.2041(5) 0.7581(3) 0.9237(3) 0.0387(13) Uani 1 1 d .
C9 C -0.1708(4) 0.7618(3) 1.0504(3) 0.0383(12) Uani 1 1 d .
H9 H -0.2204 0.7798 1.0891 0.046 Uiso 1 1 calc R
C10 C -0.1247(4) 0.6767(3) 1.0801(3) 0.0407(12) Uani 1 1 d .
H10A H -0.0832 0.6542 1.0413 0.049 Uiso 1 1 calc R
H10B H -0.0678 0.6832 1.1153 0.049 Uiso 1 1 calc R
C11 C -0.2159(4) 0.6145(3) 1.1144(3) 0.0384(13) Uani 1 1 d .
C12 C -0.3057(5) 0.6338(3) 1.1626(3) 0.0465(14) Uani 1 1 d .
H12 H -0.3118 0.6877 1.1729 0.056 Uiso 1 1 calc R
C13 C -0.3856(5) 0.5731(4) 1.1949(3) 0.0584(16) Uani 1 1 d .
H13 H -0.4451 0.5867 1.2267 0.070 Uiso 1 1 calc R
C14 C -0.3780(5) 0.4938(4) 1.1807(3) 0.0563(17) Uani 1 1 d .
H14 H -0.4317 0.4535 1.2028 0.068 Uiso 1 1 calc R
C15 C -0.2911(5) 0.4736(4) 1.1339(4) 0.0533(16) Uani 1 1 d .
H15 H -0.2861 0.4196 1.1235 0.064 Uiso 1 1 calc R
C16 C -0.2115(5) 0.5329(4) 1.1022(3) 0.0451(14) Uani 1 1 d .
H16 H -0.1519 0.5178 1.0712 0.054 Uiso 1 1 calc R
C17 C -0.0706(4) 0.8254(3) 1.0330(3) 0.0358(12) Uani 1 1 d .
C18 C -0.0179(4) 0.9702(3) 0.9817(3) 0.0420(14) Uani 1 1 d .
C19 C 0.0046(5) 1.0037(4) 1.0504(3) 0.0630(18) Uani 1 1 d .
H19A H -0.0691 1.0176 1.0726 0.094 Uiso 1 1 calc R
H19B H 0.0537 1.0525 1.0394 0.094 Uiso 1 1 calc R
H19C H 0.0436 0.9620 1.0826 0.094 Uiso 1 1 calc R
C20 C -0.0712(5) 1.0377(3) 0.9271(4) 0.0634(19) Uani 1 1 d .
H20A H -0.0875 1.0150 0.8848 0.095 Uiso 1 1 calc R
H20B H -0.0164 1.0832 0.9148 0.095 Uiso 1 1 calc R
H20C H -0.1431 1.0573 0.9476 0.095 Uiso 1 1 calc R
C21 C 0.0987(5) 0.9447(3) 0.9471(3) 0.0410(14) Uani 1 1 d .
C22 C 0.1988(5) 0.8654(4) 0.8598(3) 0.0486(15) Uani 1 1 d .
C23 C 0.1616(5) 0.7940(4) 0.8229(4) 0.0581(17) Uani 1 1 d .
H23A H 0.1277 0.7502 0.8581 0.087 Uiso 1 1 calc R
H23B H 0.2293 0.7733 0.7989 0.087 Uiso 1 1 calc R
H23C H 0.1045 0.8133 0.7885 0.087 Uiso 1 1 calc R
C24 C 0.2427(6) 0.9403(4) 0.8047(4) 0.0619(18) Uani 1 1 d .
H24A H 0.1836 0.9555 0.7705 0.093 Uiso 1 1 calc R
H24B H 0.3140 0.9257 0.7802 0.093 Uiso 1 1 calc R
H24C H 0.2578 0.9865 0.8289 0.093 Uiso 1 1 calc R
C25 C 0.2979(5) 0.8344(4) 0.9093(4) 0.0532(17) Uani 1 1 d .
C26 C 0.3495(5) 0.7527(4) 1.0266(4) 0.0609(19) Uani 1 1 d .
C27 C 0.4134(6) 0.6808(4) 0.9961(5) 0.096(3) Uani 1 1 d .
H27A H 0.3580 0.6370 0.9936 0.144 Uiso 1 1 calc R
H27B H 0.4750 0.6598 1.0269 0.144 Uiso 1 1 calc R
H27C H 0.4470 0.7011 0.9489 0.144 Uiso 1 1 calc R
C28 C 0.2836(5) 0.7221(4) 1.0977(4) 0.081(2) Uani 1 1 d .
H28A H 0.2430 0.7677 1.1143 0.122 Uiso 1 1 calc R
H28B H 0.3386 0.6990 1.1323 0.122 Uiso 1 1 calc R
H28C H 0.2276 0.6800 1.0915 0.122 Uiso 1 1 calc R
C29 C 0.4401(4) 0.8163(3) 1.0405(3) 0.0449(14) Uani 1 1 d .
C30 C 0.4810(5) 0.9565(3) 1.0628(3) 0.0471(15) Uani 1 1 d .
C31 C 0.5611(5) 0.9934(4) 0.9973(3) 0.0509(16) Uani 1 1 d .
H31A H 0.6065 0.9497 0.9806 0.076 Uiso 1 1 calc R
H31B H 0.6134 1.0339 1.0106 0.076 Uiso 1 1 calc R
H31C H 0.5135 1.0195 0.9597 0.076 Uiso 1 1 calc R
C32 C 0.4058(5) 1.0239(4) 1.0913(4) 0.0584(17) Uani 1 1 d .
H32A H 0.3626 1.0536 1.0531 0.088 Uiso 1 1 calc R
H32B H 0.4562 1.0619 1.1097 0.088 Uiso 1 1 calc R
H32C H 0.3516 0.9982 1.1291 0.088 Uiso 1 1 calc R
C33 C 0.5555(5) 0.9162(3) 1.1250(3) 0.0478(15) Uani 1 1 d D
O8 O 0.6075(3) 0.9653(2) 0.5234(2) 0.0537(11) Uani 1 1 d .
O9 O 0.4089(3) 0.9706(2) 0.51118(19) 0.0405(9) Uani 1 1 d .
O10 O 0.2559(3) 0.9477(2) 0.35083(18) 0.0383(9) Uani 1 1 d .
O11 O 0.1160(3) 0.7573(2) 0.43055(19) 0.0369(8) Uani 1 1 d .
O12 O -0.0961(4) 0.8686(3) 0.5232(3) 0.0755(15) Uani 1 1 d .
O13 O -0.2528(3) 0.9306(2) 0.3588(3) 0.0605(12) Uani 1 1 d .
O14 O -0.3653(3) 0.8020(2) 0.2797(2) 0.0502(10) Uani 1 1 d .
N7 N 0.5383(3) 0.9874(2) 0.4146(2) 0.0337(10) Uani 1 1 d D
H7N H 0.608(2) 0.979(3) 0.395(2) 0.040 Uiso 1 1 d D
N8 N 0.3965(3) 0.8564(2) 0.3915(2) 0.0329(10) Uani 1 1 d D
H8N H 0.470(2) 0.847(3) 0.400(3) 0.040 Uiso 1 1 d D
N9 N 0.2134(4) 0.8393(3) 0.4932(2) 0.0368(11) Uani 1 1 d D
H9N H 0.274(3) 0.869(3) 0.496(3) 0.044 Uiso 1 1 d D
N10 N 0.0290(4) 0.9350(3) 0.4366(3) 0.0482(13) Uani 1 1 d D
H10N H 0.101(2) 0.946(3) 0.425(3) 0.058 Uiso 1 1 d D
N11 N -0.1053(4) 0.8398(3) 0.3596(3) 0.0522(14) Uani 1 1 d D
H11N H -0.038(3) 0.833(3) 0.378(3) 0.063 Uiso 1 1 d D
N12 N -0.1997(3) 0.8664(3) 0.2269(2) 0.0340(11) Uani 1 1 d D
H12L H -0.228(4) 0.8223(15) 0.230(3) 0.051 Uiso 1 1 d D
H12M H -0.233(3) 0.893(2) 0.1942(16) 0.051 Uiso 1 1 d D
C34 C 0.5634(5) 0.8529(3) 0.6218(3) 0.0393(13) Uani 1 1 d .
C35 C 0.6399(5) 0.7936(4) 0.6007(4) 0.0574(17) Uani 1 1 d .
H35 H 0.7073 0.8102 0.5720 0.069 Uiso 1 1 calc R
C36 C 0.6166(6) 0.7116(4) 0.6218(4) 0.0611(18) Uani 1 1 d .
H36 H 0.6680 0.6728 0.6064 0.073 Uiso 1 1 calc R
C37 C 0.5200(5) 0.6840(4) 0.6651(3) 0.0493(15) Uani 1 1 d .
H37 H 0.5065 0.6273 0.6795 0.059 Uiso 1 1 calc R
C38 C 0.4447(6) 0.7402(4) 0.6868(4) 0.070(2) Uani 1 1 d .
H38 H 0.3790 0.7227 0.7168 0.084 Uiso 1 1 calc R
C39 C 0.4659(6) 0.8255(4) 0.6636(4) 0.069(2) Uani 1 1 d .
H39 H 0.4122 0.8640 0.6772 0.082 Uiso 1 1 calc R
C40 C 0.5881(7) 0.9443(4) 0.6000(3) 0.0659(19) Uani 1 1 d .
H40A H 0.5219 0.9758 0.6158 0.079 Uiso 1 1 calc R
H40B H 0.6573 0.9593 0.6233 0.079 Uiso 1 1 calc R
C41 C 0.5097(5) 0.9746(3) 0.4843(3) 0.0371(13) Uani 1 1 d .
C42 C 0.4468(4) 1.0046(3) 0.3638(2) 0.0285(11) Uani 1 1 d .
H42 H 0.4036 1.0537 0.3747 0.034 Uiso 1 1 calc R
C43 C 0.4992(4) 1.0249(3) 0.2881(3) 0.0386(12) Uani 1 1 d .
H43A H 0.5491 0.9790 0.2785 0.046 Uiso 1 1 calc R
H43B H 0.4357 1.0288 0.2554 0.046 Uiso 1 1 calc R
C44 C 0.5706(4) 1.1038(3) 0.2719(3) 0.0341(12) Uani 1 1 d .
C45 C 0.6851(5) 1.1027(4) 0.2449(4) 0.080(2) Uani 1 1 d .
H45 H 0.7199 1.0533 0.2361 0.096 Uiso 1 1 calc R
C46 C 0.7491(5) 1.1792(6) 0.2306(4) 0.096(3) Uani 1 1 d .
H46 H 0.8279 1.1793 0.2144 0.116 Uiso 1 1 calc R
C47 C 0.6968(8) 1.2520(5) 0.2402(4) 0.083(3) Uani 1 1 d .
H47 H 0.7377 1.3022 0.2282 0.100 Uiso 1 1 calc R
C48 C 0.5871(9) 1.2506(5) 0.2668(4) 0.098(3) Uani 1 1 d .
H48 H 0.5509 1.2999 0.2745 0.118 Uiso 1 1 calc R
C49 C 0.5258(6) 1.1767(4) 0.2834(4) 0.073(2) Uani 1 1 d .
H49 H 0.4494 1.1776 0.3035 0.087 Uiso 1 1 calc R
C50 C 0.3578(4) 0.9331(3) 0.3685(3) 0.0324(12) Uani 1 1 d .
C51 C 0.3229(4) 0.7819(3) 0.3967(3) 0.0356(12) Uani 1 1 d .
C52 C 0.3896(5) 0.7090(3) 0.4381(3) 0.0544(17) Uani 1 1 d .
H52A H 0.4604 0.6987 0.4109 0.082 Uiso 1 1 calc R
H52B H 0.3405 0.6601 0.4457 0.082 Uiso 1 1 calc R
H52C H 0.4095 0.7226 0.4837 0.082 Uiso 1 1 calc R
C53 C 0.2947(5) 0.7639(3) 0.3225(3) 0.0479(15) Uani 1 1 d .
H53A H 0.2593 0.8120 0.2960 0.072 Uiso 1 1 calc R
H53B H 0.2410 0.7176 0.3276 0.072 Uiso 1 1 calc R
H53C H 0.3662 0.7507 0.2973 0.072 Uiso 1 1 calc R
C54 C 0.2079(4) 0.7932(3) 0.4419(3) 0.0322(12) Uani 1 1 d .
C55 C 0.1113(5) 0.8516(3) 0.5415(3) 0.0469(15) Uani 1 1 d .
C56 C 0.1454(5) 0.9199(4) 0.5844(3) 0.0580(17) Uani 1 1 d .
H56A H 0.1726 0.9684 0.5519 0.087 Uiso 1 1 calc R
H56B H 0.2070 0.8999 0.6155 0.087 Uiso 1 1 calc R
H56C H 0.0779 0.9340 0.6127 0.087 Uiso 1 1 calc R
C57 C 0.0823(7) 0.7717(4) 0.5927(4) 0.075(2) Uani 1 1 d .
H57A H 0.0192 0.7817 0.6261 0.113 Uiso 1 1 calc R
H57B H 0.1507 0.7534 0.6185 0.113 Uiso 1 1 calc R
H57C H 0.0586 0.7296 0.5660 0.113 Uiso 1 1 calc R
C58 C 0.0053(5) 0.8846(4) 0.4981(4) 0.0570(18) Uani 1 1 d .
C59 C -0.0620(5) 0.9778(4) 0.3921(4) 0.0534(17) Uani 1 1 d .
C60 C -0.0036(5) 1.0223(4) 0.3241(4) 0.078(2) Uani 1 1 d .
H60A H 0.0458 1.0661 0.3347 0.117 Uiso 1 1 calc R
H60B H -0.0626 1.0455 0.2923 0.117 Uiso 1 1 calc R
H60C H 0.0436 0.9837 0.3015 0.117 Uiso 1 1 calc R
C61 C -0.1318(5) 1.0384(4) 0.4318(5) 0.091(3) Uani 1 1 d .
H61A H -0.1692 1.0084 0.4750 0.137 Uiso 1 1 calc R
H61B H -0.1908 1.0650 0.4017 0.137 Uiso 1 1 calc R
H61C H -0.0794 1.0797 0.4438 0.137 Uiso 1 1 calc R
C62 C -0.1481(5) 0.9136(4) 0.3719(3) 0.0523(16) Uani 1 1 d .
C63 C -0.1810(5) 0.7759(4) 0.3385(3) 0.0450(15) Uani 1 1 d .
C64 C -0.1038(5) 0.7137(3) 0.3061(3) 0.0506(16) Uani 1 1 d .
H64A H -0.0561 0.7424 0.2664 0.076 Uiso 1 1 calc R
H64B H -0.1527 0.6734 0.2896 0.076 Uiso 1 1 calc R
H64C H -0.0538 0.6861 0.3418 0.076 Uiso 1 1 calc R
C65 C -0.2570(5) 0.7327(4) 0.4037(4) 0.0591(18) Uani 1 1 d .
H65A H -0.2067 0.7088 0.4408 0.089 Uiso 1 1 calc R
H65B H -0.3036 0.6895 0.3895 0.089 Uiso 1 1 calc R
H65C H -0.3080 0.7727 0.4215 0.089 Uiso 1 1 calc R
C66 C -0.2591(5) 0.8182(3) 0.2806(4) 0.0489(16) Uani 1 1 d D
O15 O 0.1720(3) 0.2553(3) 0.4268(2) 0.0541(11) Uani 1 1 d .
O16 O 0.3708(3) 0.2702(2) 0.4147(2) 0.0443(9) Uani 1 1 d .
O17 O 0.5354(3) 0.4601(2) 0.40763(19) 0.0395(9) Uani 1 1 d .
O18 O 0.6553(3) 0.3984(2) 0.57665(18) 0.0400(9) Uani 1 1 d .
O19 O 0.8598(3) 0.2645(3) 0.5010(3) 0.0787(16) Uani 1 1 d .
O20 O 1.0359(3) 0.4503(2) 0.41841(19) 0.0454(10) Uani 1 1 d .
O21 O 1.1540(3) 0.5528(2) 0.5273(2) 0.0458(10) Uani 1 1 d .
N13 N 0.2500(3) 0.3788(3) 0.3861(2) 0.0334(10) Uani 1 1 d D
H13N H 0.186(3) 0.405(3) 0.387(3) 0.040 Uiso 1 1 d D
N14 N 0.3849(3) 0.4295(3) 0.4905(2) 0.0346(10) Uani 1 1 d D
H14N H 0.3084(19) 0.423(3) 0.499(3) 0.041 Uiso 1 1 d D
N15 N 0.5533(4) 0.3090(3) 0.5231(2) 0.0353(11) Uani 1 1 d D
H15N H 0.482(2) 0.299(3) 0.513(2) 0.042 Uiso 1 1 d D
N16 N 0.7484(4) 0.3574(3) 0.4327(3) 0.0443(12) Uani 1 1 d D
H16N H 0.674(2) 0.365(3) 0.424(3) 0.053 Uiso 1 1 d D
N17 N 0.8864(4) 0.4583(3) 0.4983(2) 0.0330(10) Uani 1 1 d D
H17N H 0.811(2) 0.453(3) 0.513(3) 0.040 Uiso 1 1 d D
N18 N 0.9979(3) 0.6121(2) 0.4736(2) 0.0224(9) Uani 1 1 d D
H18L H 1.038(3) 0.6530(19) 0.456(2) 0.034 Uiso 1 1 d D
H18M H 0.945(2) 0.6354(19) 0.4921(17) 0.034 Uiso 1 1 d D
C67 C 0.1819(5) 0.1593(3) 0.5386(3) 0.0411(14) Uani 1 1 d .
C68 C 0.0820(5) 0.1800(4) 0.5767(3) 0.0478(15) Uani 1 1 d .
H68 H 0.0173 0.2012 0.5518 0.057 Uiso 1 1 calc R
C69 C 0.0756(6) 0.1703(4) 0.6501(4) 0.0574(17) Uani 1 1 d .
H69 H 0.0077 0.1856 0.6743 0.069 Uiso 1 1 calc R
C70 C 0.1706(6) 0.1376(4) 0.6881(3) 0.0557(17) Uani 1 1 d .
H70 H 0.1676 0.1315 0.7380 0.067 Uiso 1 1 calc R
C71 C 0.2704(6) 0.1142(4) 0.6507(4) 0.0550(17) Uani 1 1 d .
H71 H 0.3330 0.0894 0.6758 0.066 Uiso 1 1 calc R
C72 C 0.2773(5) 0.1272(3) 0.5775(4) 0.0507(16) Uani 1 1 d .
H72 H 0.3466 0.1144 0.5532 0.061 Uiso 1 1 calc R
C73 C 0.1833(7) 0.1688(4) 0.4587(3) 0.067(2) Uani 1 1 d .
H73A H 0.2565 0.1469 0.4408 0.080 Uiso 1 1 calc R
H73B H 0.1188 0.1368 0.4448 0.080 Uiso 1 1 calc R
C74 C 0.2723(5) 0.2990(4) 0.4105(3) 0.0362(13) Uani 1 1 d .
C75 C 0.3469(4) 0.4372(3) 0.3633(2) 0.0299(11) Uani 1 1 d .
H75 H 0.3926 0.4168 0.3243 0.036 Uiso 1 1 calc R
C76 C 0.3019(4) 0.5232(3) 0.3340(2) 0.0355(11) Uani 1 1 d .
H76A H 0.2516 0.5427 0.3709 0.043 Uiso 1 1 calc R
H76B H 0.3686 0.5611 0.3234 0.043 Uiso 1 1 calc R
C77 C 0.2337(4) 0.5263(3) 0.2673(3) 0.0335(12) Uani 1 1 d .
C78 C 0.2844(4) 0.5042(3) 0.2054(3) 0.0428(13) Uani 1 1 d .
H78 H 0.3634 0.4890 0.2041 0.051 Uiso 1 1 calc R
C79 C 0.2207(4) 0.5040(3) 0.1451(3) 0.0451(13) Uani 1 1 d .
H79 H 0.2563 0.4869 0.1045 0.054 Uiso 1 1 calc R
C80 C 0.1049(5) 0.5290(3) 0.1449(3) 0.0437(14) Uani 1 1 d .
H80 H 0.0620 0.5300 0.1041 0.052 Uiso 1 1 calc R
C81 C 0.0539(4) 0.5524(3) 0.2059(3) 0.0406(13) Uani 1 1 d .
H81 H -0.0248 0.5684 0.2066 0.049 Uiso 1 1 calc R
C82 C 0.1169(4) 0.5526(3) 0.2659(3) 0.0389(12) Uani 1 1 d .
H82 H 0.0811 0.5706 0.3061 0.047 Uiso 1 1 calc R
C83 C 0.4302(4) 0.4429(3) 0.4231(3) 0.0322(12) Uani 1 1 d .
C84 C 0.4545(5) 0.4339(3) 0.5532(3) 0.0385(13) Uani 1 1 d .
C85 C 0.4904(5) 0.5226(4) 0.5562(3) 0.0604(18) Uani 1 1 d .
H85A H 0.5322 0.5456 0.5120 0.091 Uiso 1 1 calc R
H85B H 0.5406 0.5234 0.5954 0.091 Uiso 1 1 calc R
H85C H 0.4214 0.5551 0.5631 0.091 Uiso 1 1 calc R
C86 C 0.3789(5) 0.3974(4) 0.6201(3) 0.0567(17) Uani 1 1 d .
H86A H 0.3102 0.4311 0.6242 0.085 Uiso 1 1 calc R
H86B H 0.4239 0.3963 0.6619 0.085 Uiso 1 1 calc R
H86C H 0.3551 0.3417 0.6162 0.085 Uiso 1 1 calc R
C87 C 0.5643(4) 0.3783(3) 0.5511(3) 0.0323(12) Uani 1 1 d .
C88 C 0.6502(5) 0.2490(3) 0.5207(4) 0.0508(16) Uani 1 1 d .
C89 C 0.6735(6) 0.2076(5) 0.5979(4) 0.089(3) Uani 1 1 d .
H89A H 0.6912 0.2498 0.6261 0.133 Uiso 1 1 calc R
H89B H 0.7391 0.1705 0.5969 0.133 Uiso 1 1 calc R
H89C H 0.6048 0.1769 0.6188 0.133 Uiso 1 1 calc R
C90 C 0.6137(5) 0.1845(4) 0.4755(4) 0.070(2) Uani 1 1 d .
H90A H 0.5483 0.1524 0.4996 0.105 Uiso 1 1 calc R
H90B H 0.6788 0.1482 0.4690 0.105 Uiso 1 1 calc R
H90C H 0.5910 0.2122 0.4296 0.105 Uiso 1 1 calc R
C91 C 0.7613(5) 0.2920(4) 0.4841(4) 0.0507(16) Uani 1 1 d .
C92 C 0.8475(5) 0.4012(4) 0.3892(3) 0.0549(17) Uani 1 1 d .
C93 C 0.9165(5) 0.3428(6) 0.3463(4) 0.110(4) Uani 1 1 d .
H93A H 0.9385 0.2938 0.3781 0.165 Uiso 1 1 calc R
H93B H 0.9862 0.3707 0.3236 0.165 Uiso 1 1 calc R
H93C H 0.8681 0.3273 0.3103 0.165 Uiso 1 1 calc R
C94 C 0.7960(5) 0.4760(5) 0.3405(3) 0.081(2) Uani 1 1 d .
H94A H 0.7461 0.4563 0.3072 0.122 Uiso 1 1 calc R
H94B H 0.8591 0.5089 0.3146 0.122 Uiso 1 1 calc R
H94C H 0.7506 0.5094 0.3694 0.122 Uiso 1 1 calc R
C95 C 0.9314(4) 0.4363(3) 0.4373(3) 0.0391(13) Uani 1 1 d .
C96 C 0.9643(4) 0.4838(3) 0.5512(3) 0.0353(12) Uani 1 1 d .
C97 C 1.0345(5) 0.4082(3) 0.5853(3) 0.0463(15) Uani 1 1 d .
H97A H 0.9812 0.3632 0.6035 0.069 Uiso 1 1 calc R
H97B H 1.0774 0.4230 0.6239 0.069 Uiso 1 1 calc R
H97C H 1.0887 0.3913 0.5498 0.069 Uiso 1 1 calc R
C98 C 0.8862(4) 0.5191(3) 0.6071(3) 0.0412(14) Uani 1 1 d .
H98A H 0.8471 0.5679 0.5845 0.062 Uiso 1 1 calc R
H98B H 0.9338 0.5334 0.6439 0.062 Uiso 1 1 calc R
H98C H 0.8284 0.4781 0.6281 0.062 Uiso 1 1 calc R
C99 C 1.0496(5) 0.5508(3) 0.5149(3) 0.0363(13) Uani 1 1 d D
O22 O 1.1412(3) 0.4693(2) 0.97537(19) 0.0416(9) Uani 1 1 d .
O23 O 0.9446(3) 0.4396(2) 0.97570(19) 0.0396(9) Uani 1 1 d .
O24 O 0.8002(3) 0.2578(2) 0.97289(18) 0.0388(9) Uani 1 1 d .
O25 O 0.6573(3) 0.3342(2) 0.81512(19) 0.0397(9) Uani 1 1 d .
O26 O 0.4585(3) 0.4541(2) 0.9090(2) 0.0475(10) Uani 1 1 d .
O27 O 0.2981(3) 0.2630(2) 0.98746(19) 0.0390(9) Uani 1 1 d .
O28 O 0.1660(3) 0.1849(2) 0.8698(2) 0.0492(10) Uani 1 1 d .
N19 N 1.0826(3) 0.3380(3) 0.9920(2) 0.0365(11) Uani 1 1 d D
H19N H 1.1567(19) 0.328(3) 0.995(3) 0.044 Uiso 1 1 d D
N20 N 0.9402(4) 0.2977(3) 0.8850(2) 0.0360(10) Uani 1 1 d D
H20N H 1.0152(19) 0.298(3) 0.874(2) 0.043 Uiso 1 1 d D
N21 N 0.7646(4) 0.4194(3) 0.8692(3) 0.0369(11) Uani 1 1 d D
H21N H 0.816(3) 0.426(3) 0.900(2) 0.044 Uiso 1 1 d D
N22 N 0.5824(3) 0.3630(3) 0.9679(2) 0.0333(10) Uani 1 1 d D
H22N H 0.647(3) 0.335(3) 0.972(3) 0.040 Uiso 1 1 d D
N23 N 0.4404(3) 0.2647(3) 0.9007(2) 0.0332(10) Uani 1 1 d D
H23N H 0.506(3) 0.292(3) 0.882(2) 0.040 Uiso 1 1 d D
N24 N 0.3227(3) 0.1138(2) 0.9119(2) 0.0260(9) Uani 1 1 d D
H24L H 0.272(3) 0.079(2) 0.919(2) 0.039 Uiso 1 1 d D
H24M H 0.336(3) 0.1139(19) 0.9553(11) 0.039 Uiso 1 1 d D
C100 C 1.1280(5) 0.5649(3) 0.8629(3) 0.0333(12) Uani 1 1 d .
C101 C 1.2299(5) 0.5413(3) 0.8285(3) 0.0445(14) Uani 1 1 d .
H101 H 1.2930 0.5198 0.8549 0.053 Uiso 1 1 calc R
C102 C 1.2372(5) 0.5501(3) 0.7548(3) 0.0438(14) Uani 1 1 d .
H102 H 1.3048 0.5329 0.7315 0.053 Uiso 1 1 calc R
C103 C 1.1464(6) 0.5838(3) 0.7153(3) 0.0483(15) Uani 1 1 d .
H103 H 1.1533 0.5907 0.6654 0.058 Uiso 1 1 calc R
C104 C 1.0468(5) 0.6070(4) 0.7486(3) 0.0476(15) Uani 1 1 d .
H104 H 0.9847 0.6295 0.7217 0.057 Uiso 1 1 calc R
C105 C 1.0369(5) 0.5975(3) 0.8228(3) 0.0428(14) Uani 1 1 d .
H105 H 0.9679 0.6133 0.8456 0.051 Uiso 1 1 calc R
C106 C 1.1170(5) 0.5540(3) 0.9432(3) 0.0470(15) Uani 1 1 d .
H10C H 1.1717 0.5914 0.9600 0.056 Uiso 1 1 calc R
H10D H 1.0378 0.5687 0.9583 0.056 Uiso 1 1 calc R
C107 C 1.0471(5) 0.4159(3) 0.9807(3) 0.0367(13) Uani 1 1 d .
C108 C 1.0011(4) 0.2687(3) 1.0082(3) 0.0364(12) Uani 1 1 d .
H108 H 1.0466 0.2185 1.0033 0.044 Uiso 1 1 calc R
C109 C 0.9473(4) 0.2565(3) 1.0848(3) 0.0433(13) Uani 1 1 d .
H10E H 0.9005 0.3049 1.0915 0.052 Uiso 1 1 calc R
H10F H 0.8951 0.2085 1.0921 0.052 Uiso 1 1 calc R
C110 C 1.0395(4) 0.2440(3) 1.1400(3) 0.0424(13) Uani 1 1 d .
C111 C 1.1004(6) 0.1719(4) 1.1543(4) 0.082(2) Uani 1 1 d .
H111 H 1.0853 0.1284 1.1295 0.099 Uiso 1 1 calc R
C112 C 1.1842(7) 0.1622(6) 1.2050(4) 0.110(3) Uani 1 1 d .
H112 H 1.2238 0.1119 1.2148 0.132 Uiso 1 1 calc R
C113 C 1.2094(6) 0.2252(7) 1.2407(4) 0.097(3) Uani 1 1 d .
H113 H 1.2673 0.2196 1.2741 0.116 Uiso 1 1 calc R
C114 C 1.1486(7) 0.2956(6) 1.2265(4) 0.088(3) Uani 1 1 d .
H114 H 1.1639 0.3391 1.2514 0.106 Uiso 1 1 calc R
C115 C 1.0649(5) 0.3059(4) 1.1769(3) 0.0574(15) Uani 1 1 d .
H115 H 1.0247 0.3561 1.1683 0.069 Uiso 1 1 calc R
C116 C 0.9041(4) 0.2736(3) 0.9541(3) 0.0351(12) Uani 1 1 d .
C117 C 0.8625(4) 0.3009(4) 0.8255(3) 0.0401(13) Uani 1 1 d .
C118 C 0.9286(5) 0.3459(4) 0.7584(3) 0.0600(18) Uani 1 1 d .
H11A H 0.9538 0.3996 0.7667 0.090 Uiso 1 1 calc R
H11B H 0.8775 0.3525 0.7190 0.090 Uiso 1 1 calc R
H11C H 0.9962 0.3139 0.7471 0.090 Uiso 1 1 calc R
C119 C 0.8263(5) 0.2141(4) 0.8151(3) 0.0515(16) Uani 1 1 d .
H11D H 0.8953 0.1826 0.8059 0.077 Uiso 1 1 calc R
H11E H 0.7766 0.2179 0.7751 0.077 Uiso 1 1 calc R
H11F H 0.7840 0.1870 0.8577 0.077 Uiso 1 1 calc R
C120 C 0.7516(5) 0.3528(3) 0.8385(3) 0.0366(13) Uani 1 1 d .
C121 C 0.6655(4) 0.4769(3) 0.8787(3) 0.0384(13) Uani 1 1 d .
C122 C 0.7036(4) 0.5387(3) 0.9252(3) 0.0488(16) Uani 1 1 d .
H12A H 0.7197 0.5097 0.9720 0.073 Uiso 1 1 calc R
H12B H 0.6418 0.5782 0.9295 0.073 Uiso 1 1 calc R
H12C H 0.7735 0.5674 0.9036 0.073 Uiso 1 1 calc R
C123 C 0.6308(5) 0.5212(4) 0.8062(3) 0.0566(18) Uani 1 1 d .
H12D H 0.6982 0.5499 0.7811 0.085 Uiso 1 1 calc R
H12E H 0.5697 0.5606 0.8128 0.085 Uiso 1 1 calc R
H12F H 0.6026 0.4812 0.7787 0.085 Uiso 1 1 calc R
C124 C 0.5583(5) 0.4283(3) 0.9191(3) 0.0408(14) Uani 1 1 d .
C125 C 0.4886(4) 0.3134(3) 1.0130(3) 0.0345(12) Uani 1 1 d .
C126 C 0.4244(4) 0.3668(4) 1.0610(3) 0.0457(14) Uani 1 1 d .
H12G H 0.4781 0.3839 1.0935 0.069 Uiso 1 1 calc R
H12H H 0.3609 0.3353 1.0879 0.069 Uiso 1 1 calc R
H12I H 0.3933 0.4150 1.0321 0.069 Uiso 1 1 calc R
C127 C 0.5460(5) 0.2398(3) 1.0577(3) 0.0468(15) Uani 1 1 d .
H12J H 0.5836 0.2054 1.0265 0.070 Uiso 1 1 calc R
H12K H 0.4869 0.2079 1.0884 0.070 Uiso 1 1 calc R
H12Z H 0.6037 0.2596 1.0864 0.070 Uiso 1 1 calc R
C128 C 0.4009(4) 0.2796(3) 0.9647(3) 0.0331(12) Uani 1 1 d .
C129 C 0.3600(4) 0.2474(3) 0.8474(3) 0.0351(12) Uani 1 1 d .
C130 C 0.4339(5) 0.2152(4) 0.7869(3) 0.0501(15) Uani 1 1 d .
H13A H 0.4957 0.2544 0.7692 0.075 Uiso 1 1 calc R
H13B H 0.3843 0.2085 0.7486 0.075 Uiso 1 1 calc R
H13C H 0.4679 0.1625 0.8053 0.075 Uiso 1 1 calc R
C131 C 0.2944(5) 0.3276(4) 0.8180(3) 0.0472(15) Uani 1 1 d .
H13D H 0.2483 0.3463 0.8563 0.071 Uiso 1 1 calc R
H13E H 0.2435 0.3165 0.7816 0.071 Uiso 1 1 calc R
H13F H 0.3506 0.3699 0.7977 0.071 Uiso 1 1 calc R
C132 C 0.2723(5) 0.1794(4) 0.8791(3) 0.0436(14) Uani 1 1 d D

loop_
_atom_site_aniso_label
_atom_site_aniso_U_11
_atom_site_aniso_U_22
_atom_site_aniso_U_33
_atom_site_aniso_U_23
_atom_site_aniso_U_13
_atom_site_aniso_U_12
O1 0.045(2) 0.039(2) 0.046(2) -0.0035(18) -0.0145(19) -0.0094(17)
O2 0.033(2) 0.036(2) 0.054(2) -0.0132(17) 0.0039(18) 0.0003(16)
O3 0.0261(19) 0.052(2) 0.048(2) -0.0009(17) -0.0048(16) -0.0049(16)
O4 0.028(2) 0.033(2) 0.069(3) -0.0049(19) -0.0057(19) -0.0063(16)
O5 0.028(2) 0.076(3) 0.103(4) -0.030(3) 0.014(2) -0.006(2)
O6 0.023(2) 0.049(2) 0.081(3) -0.013(2) -0.0068(19) 0.0068(17)
O7 0.032(2) 0.054(3) 0.078(3) 0.002(2) -0.008(2) -0.0037(19)
N1 0.024(2) 0.044(3) 0.041(3) -0.003(2) -0.002(2) -0.001(2)
N2 0.022(2) 0.038(3) 0.057(3) -0.009(2) -0.004(2) 0.003(2)
N3 0.031(3) 0.032(3) 0.055(3) -0.010(2) -0.006(2) -0.006(2)
N4 0.023(2) 0.040(3) 0.075(4) -0.006(3) -0.004(2) -0.004(2)
N5 0.026(2) 0.036(3) 0.066(3) -0.011(2) -0.002(2) 0.004(2)
N6 0.017(2) 0.024(2) 0.040(3) 0.0026(19) -0.0019(18) -0.0005(17)
C1 0.044(3) 0.041(3) 0.039(3) -0.014(3) -0.012(3) 0.003(3)
C2 0.054(4) 0.051(4) 0.049(4) -0.008(3) -0.006(3) 0.004(3)
C3 0.086(5) 0.040(4) 0.060(4) -0.013(3) -0.008(4) 0.022(3)
C4 0.107(6) 0.034(4) 0.045(4) 0.005(3) -0.028(4) -0.012(4)
C5 0.067(5) 0.059(5) 0.092(6) 0.003(4) 0.006(4) -0.013(4)
C6 0.050(4) 0.066(5) 0.069(5) -0.004(4) 0.004(4) 0.009(3)
C7 0.072(4) 0.037(3) 0.045(4) -0.013(3) -0.022(3) 0.003(3)
C8 0.039(3) 0.030(3) 0.047(4) -0.004(3) -0.010(3) -0.002(2)
C9 0.031(3) 0.038(3) 0.045(3) -0.005(2) -0.002(2) 0.002(2)
C10 0.028(3) 0.040(3) 0.052(3) 0.001(3) -0.003(2) 0.000(2)
C11 0.025(3) 0.049(3) 0.040(3) -0.002(3) -0.005(2) 0.004(2)
C12 0.048(3) 0.044(3) 0.044(3) 0.002(3) 0.003(3) 0.001(3)
C13 0.039(3) 0.069(5) 0.064(4) -0.006(3) 0.004(3) 0.002(3)
C14 0.044(4) 0.046(4) 0.074(5) 0.004(3) -0.004(3) -0.003(3)
C15 0.039(3) 0.045(4) 0.079(5) -0.014(3) -0.015(3) -0.006(3)
C16 0.034(3) 0.047(4) 0.054(4) -0.008(3) -0.006(3) -0.001(3)
C17 0.029(3) 0.038(3) 0.041(3) -0.007(3) -0.001(2) -0.001(2)
C18 0.031(3) 0.030(3) 0.067(4) -0.013(3) -0.006(3) -0.008(2)
C19 0.055(4) 0.059(4) 0.082(5) -0.035(4) 0.006(3) -0.011(3)
C20 0.040(3) 0.032(3) 0.113(6) 0.006(3) -0.008(3) 0.005(3)
C21 0.037(3) 0.034(3) 0.049(3) 0.003(3) -0.004(3) -0.004(3)
C22 0.043(3) 0.045(3) 0.057(4) -0.012(3) 0.012(3) -0.010(3)
C23 0.047(4) 0.059(4) 0.072(4) -0.029(3) 0.012(3) -0.006(3)
C24 0.060(4) 0.059(4) 0.065(4) -0.009(3) 0.016(3) -0.018(3)
C25 0.041(4) 0.042(4) 0.081(5) -0.023(3) 0.005(3) -0.002(3)
C26 0.030(3) 0.039(3) 0.115(6) -0.011(4) -0.015(3) 0.008(3)
C27 0.050(4) 0.037(4) 0.210(10) -0.038(5) -0.034(5) 0.009(3)
C28 0.048(4) 0.067(5) 0.110(6) 0.044(4) -0.011(4) -0.007(3)
C29 0.026(3) 0.038(3) 0.070(4) -0.005(3) -0.006(3) 0.004(2)
C30 0.038(3) 0.038(3) 0.062(4) 0.004(3) -0.008(3) 0.001(3)
C31 0.040(3) 0.052(4) 0.057(4) 0.002(3) 0.002(3) -0.006(3)
C32 0.055(4) 0.041(4) 0.081(5) -0.012(3) -0.016(3) 0.016(3)
C33 0.046(4) 0.040(3) 0.061(4) -0.017(3) -0.012(3) 0.004(3)
O8 0.055(2) 0.040(2) 0.064(3) 0.006(2) -0.028(2) -0.0125(19)
O9 0.044(2) 0.037(2) 0.041(2) -0.0056(16) -0.0010(18) 0.0010(17)
O10 0.0222(18) 0.041(2) 0.049(2) 0.0013(16) -0.0037(16) -0.0006(15)
O11 0.033(2) 0.032(2) 0.046(2) -0.0055(17) -0.0047(17) -0.0071(16)
O12 0.038(2) 0.087(3) 0.109(4) -0.050(3) 0.036(2) -0.033(2)
O13 0.025(2) 0.057(3) 0.106(3) -0.030(2) -0.016(2) 0.0164(18)
O14 0.031(2) 0.048(2) 0.073(3) -0.011(2) -0.014(2) 0.0040(18)
N7 0.022(2) 0.030(2) 0.049(3) -0.002(2) -0.005(2) -0.0028(18)
N8 0.019(2) 0.025(2) 0.055(3) -0.007(2) -0.005(2) -0.0031(18)
N9 0.032(3) 0.034(3) 0.043(3) -0.004(2) 0.001(2) -0.009(2)
N10 0.021(2) 0.053(3) 0.073(4) -0.017(3) 0.005(2) -0.004(2)
N11 0.023(2) 0.047(3) 0.091(4) -0.024(3) -0.011(3) 0.005(2)
N12 0.017(2) 0.027(2) 0.054(3) 0.005(2) -0.001(2) 0.0013(18)
C34 0.049(3) 0.037(3) 0.033(3) -0.005(2) -0.015(3) -0.002(3)
C35 0.048(4) 0.050(4) 0.071(4) -0.004(3) 0.013(3) -0.009(3)
C36 0.055(4) 0.057(4) 0.074(5) -0.024(4) 0.015(3) -0.001(3)
C37 0.055(4) 0.047(4) 0.047(4) -0.010(3) -0.007(3) -0.008(3)
C38 0.081(5) 0.062(5) 0.063(5) -0.009(4) 0.036(4) -0.009(4)
C39 0.080(5) 0.057(5) 0.070(5) -0.020(4) 0.018(4) 0.015(4)
C40 0.098(5) 0.045(4) 0.057(4) -0.006(3) -0.039(4) -0.011(4)
C41 0.043(3) 0.018(3) 0.052(4) -0.004(2) -0.015(3) -0.007(2)
C42 0.023(2) 0.020(2) 0.043(3) -0.005(2) -0.005(2) -0.0039(19)
C43 0.030(3) 0.045(3) 0.042(3) -0.009(2) 0.000(2) -0.002(2)
C44 0.029(3) 0.038(3) 0.032(3) 0.005(2) -0.002(2) -0.006(2)
C45 0.032(3) 0.077(5) 0.113(6) 0.032(4) 0.015(4) -0.002(3)
C46 0.031(3) 0.127(7) 0.107(6) 0.061(6) -0.020(4) -0.034(4)
C47 0.119(7) 0.064(5) 0.061(5) 0.018(4) -0.030(5) -0.053(5)
C48 0.149(8) 0.047(5) 0.091(6) -0.006(4) 0.046(6) -0.021(5)
C49 0.068(4) 0.044(4) 0.098(6) 0.006(4) 0.026(4) -0.005(3)
C50 0.024(3) 0.033(3) 0.040(3) -0.009(2) 0.006(2) 0.000(2)
C51 0.031(3) 0.026(3) 0.049(3) -0.006(2) 0.002(2) -0.003(2)
C52 0.040(3) 0.023(3) 0.101(5) -0.007(3) -0.012(3) 0.002(2)
C53 0.039(3) 0.047(3) 0.060(4) -0.022(3) 0.012(3) -0.010(3)
C54 0.028(3) 0.024(3) 0.044(3) -0.001(2) -0.003(2) -0.004(2)
C55 0.045(3) 0.043(3) 0.055(4) -0.017(3) 0.019(3) -0.021(3)
C56 0.058(4) 0.058(4) 0.062(4) -0.027(3) 0.017(3) -0.019(3)
C57 0.112(6) 0.064(4) 0.047(4) -0.012(3) 0.024(4) -0.038(4)
C58 0.038(4) 0.057(4) 0.081(5) -0.033(4) 0.016(3) -0.018(3)
C59 0.020(3) 0.050(4) 0.094(5) -0.024(4) -0.007(3) 0.004(3)
C60 0.035(3) 0.057(4) 0.142(7) -0.007(4) -0.035(4) 0.007(3)
C61 0.034(3) 0.065(4) 0.196(9) -0.082(5) -0.018(4) 0.008(3)
C62 0.032(3) 0.051(4) 0.079(5) -0.027(3) 0.000(3) 0.007(3)
C63 0.031(3) 0.047(4) 0.062(4) -0.021(3) -0.009(3) 0.006(3)
C64 0.046(3) 0.040(3) 0.070(4) -0.017(3) -0.015(3) 0.014(3)
C65 0.042(3) 0.059(4) 0.076(5) -0.007(4) -0.015(3) 0.006(3)
C66 0.042(4) 0.041(4) 0.066(4) -0.017(3) -0.002(3) 0.011(3)
O15 0.052(3) 0.066(3) 0.041(2) 0.003(2) -0.0054(19) -0.027(2)
O16 0.044(2) 0.037(2) 0.052(2) -0.0082(17) -0.0016(18) 0.0019(17)
O17 0.0223(18) 0.049(2) 0.046(2) -0.0040(17) -0.0027(16) -0.0071(16)
O18 0.035(2) 0.047(2) 0.039(2) -0.0078(18) -0.0088(17) -0.0043(18)
O19 0.027(2) 0.052(3) 0.164(5) -0.030(3) -0.026(3) 0.0099(19)
O20 0.027(2) 0.063(3) 0.049(2) -0.0184(19) 0.0068(17) -0.0097(17)
O21 0.028(2) 0.057(2) 0.051(2) -0.0042(19) -0.0077(18) -0.0103(17)
N13 0.020(2) 0.041(3) 0.037(2) 0.001(2) -0.0020(19) -0.0028(19)
N14 0.023(2) 0.044(3) 0.038(3) -0.008(2) -0.005(2) 0.003(2)
N15 0.032(2) 0.027(2) 0.046(3) -0.001(2) -0.010(2) 0.001(2)
N16 0.022(2) 0.051(3) 0.065(3) -0.023(3) -0.005(2) -0.002(2)
N17 0.028(2) 0.034(2) 0.037(3) -0.005(2) 0.002(2) -0.005(2)
N18 0.0129(19) 0.014(2) 0.038(2) 0.0033(18) -0.0028(17) -0.0010(15)
C67 0.045(3) 0.032(3) 0.048(4) -0.013(3) 0.000(3) -0.019(3)
C68 0.041(3) 0.046(4) 0.054(4) 0.000(3) -0.010(3) 0.007(3)
C69 0.054(4) 0.060(4) 0.060(4) -0.018(3) 0.012(3) 0.008(3)
C70 0.071(4) 0.057(4) 0.039(4) -0.004(3) -0.007(3) -0.001(3)
C71 0.055(4) 0.047(4) 0.064(5) -0.004(3) -0.024(3) 0.004(3)
C72 0.038(3) 0.041(4) 0.073(5) -0.015(3) 0.011(3) -0.003(3)
C73 0.101(5) 0.045(4) 0.056(4) -0.018(3) 0.013(4) -0.047(4)
C74 0.035(3) 0.045(4) 0.030(3) -0.010(3) -0.001(2) -0.014(3)
C75 0.019(2) 0.036(3) 0.034(3) -0.004(2) 0.003(2) -0.001(2)
C76 0.034(3) 0.040(3) 0.033(3) -0.008(2) 0.000(2) 0.002(2)
C77 0.033(3) 0.029(3) 0.038(3) -0.003(2) -0.001(2) -0.003(2)
C78 0.032(3) 0.053(3) 0.042(3) -0.003(3) 0.002(2) 0.011(2)
C79 0.042(3) 0.056(3) 0.038(3) -0.010(3) -0.001(3) 0.015(3)
C80 0.049(3) 0.045(3) 0.034(3) 0.006(3) -0.007(3) 0.005(3)
C81 0.026(3) 0.052(3) 0.040(3) 0.006(2) 0.000(2) 0.002(2)
C82 0.032(3) 0.049(3) 0.035(3) -0.008(2) 0.005(2) 0.011(2)
C83 0.034(3) 0.023(3) 0.037(3) -0.001(2) -0.001(2) 0.005(2)
C84 0.044(3) 0.039(3) 0.033(3) -0.007(2) -0.007(2) 0.000(2)
C85 0.070(4) 0.053(4) 0.067(4) -0.030(3) -0.029(3) 0.014(3)
C86 0.046(3) 0.091(5) 0.033(3) -0.012(3) 0.002(3) 0.005(3)
C87 0.030(3) 0.035(3) 0.030(3) 0.001(2) -0.005(2) -0.003(2)
C88 0.033(3) 0.029(3) 0.089(5) -0.005(3) -0.017(3) 0.013(3)
C89 0.077(5) 0.063(5) 0.115(7) 0.031(4) -0.040(5) 0.011(4)
C90 0.042(4) 0.027(3) 0.147(7) -0.035(4) -0.006(4) 0.007(3)
C91 0.028(3) 0.040(4) 0.091(5) -0.028(4) -0.021(3) 0.003(3)
C92 0.024(3) 0.091(5) 0.054(4) -0.029(4) 0.003(3) -0.007(3)
C93 0.040(4) 0.194(9) 0.132(7) -0.139(7) 0.009(4) -0.020(5)
C94 0.042(4) 0.150(7) 0.043(4) 0.015(4) -0.009(3) -0.034(4)
C95 0.027(3) 0.048(3) 0.044(3) -0.014(3) 0.000(2) -0.002(2)
C96 0.033(3) 0.036(3) 0.038(3) -0.009(2) -0.004(2) -0.004(2)
C97 0.041(3) 0.046(4) 0.049(4) -0.001(3) 0.004(3) 0.007(3)
C98 0.034(3) 0.044(3) 0.048(3) -0.015(3) 0.002(3) -0.005(3)
C99 0.029(3) 0.042(3) 0.040(3) -0.013(3) 0.000(2) -0.008(2)
O22 0.037(2) 0.045(2) 0.043(2) -0.0018(18) -0.0082(18) -0.0127(18)
O23 0.033(2) 0.042(2) 0.046(2) -0.0115(17) -0.0069(16) 0.0084(17)
O24 0.031(2) 0.038(2) 0.045(2) 0.0008(16) -0.0031(16) -0.0018(16)
O25 0.034(2) 0.043(2) 0.040(2) -0.0003(17) -0.0059(17) -0.0071(17)
O26 0.030(2) 0.040(2) 0.072(3) -0.0037(19) -0.0125(19) 0.0061(17)
O27 0.0249(18) 0.046(2) 0.045(2) -0.0063(17) 0.0054(16) -0.0029(16)
O28 0.031(2) 0.052(2) 0.065(3) -0.008(2) -0.0088(19) -0.0025(18)
N19 0.023(2) 0.042(3) 0.044(3) -0.005(2) 0.002(2) 0.002(2)
N20 0.028(2) 0.040(3) 0.038(3) -0.001(2) 0.003(2) 0.001(2)
N21 0.028(3) 0.034(3) 0.047(3) -0.004(2) -0.003(2) -0.002(2)
N22 0.023(2) 0.035(3) 0.039(3) 0.002(2) 0.001(2) -0.0003(19)
N23 0.024(2) 0.037(3) 0.040(3) -0.009(2) 0.002(2) -0.0068(19)
N24 0.015(2) 0.014(2) 0.048(3) -0.0022(19) -0.0080(19) -0.0020(16)
C100 0.040(3) 0.026(3) 0.035(3) -0.006(2) 0.000(3) -0.004(2)
C101 0.037(3) 0.038(3) 0.058(4) -0.004(3) -0.010(3) 0.000(3)
C102 0.043(3) 0.044(3) 0.041(4) -0.002(3) 0.008(3) 0.006(3)
C103 0.069(4) 0.040(3) 0.035(3) -0.004(3) -0.003(3) 0.002(3)
C104 0.044(3) 0.049(4) 0.054(4) -0.016(3) -0.013(3) 0.008(3)
C105 0.029(3) 0.049(4) 0.056(4) -0.024(3) -0.003(3) 0.000(3)
C106 0.056(4) 0.039(3) 0.047(4) -0.007(3) -0.011(3) -0.013(3)
C107 0.041(3) 0.042(3) 0.027(3) -0.004(2) -0.001(2) 0.002(3)
C108 0.032(3) 0.039(3) 0.036(3) 0.000(2) -0.005(2) 0.000(2)
C109 0.035(3) 0.049(3) 0.045(3) -0.004(3) -0.003(2) -0.007(2)
C110 0.043(3) 0.048(3) 0.039(3) -0.013(3) -0.003(3) -0.006(3)
C111 0.106(6) 0.080(5) 0.075(5) -0.038(4) -0.050(4) 0.048(5)
C112 0.106(6) 0.168(9) 0.067(5) -0.042(6) -0.045(5) 0.077(6)
C113 0.050(5) 0.210(11) 0.034(4) -0.026(6) -0.015(3) 0.003(6)
C114 0.072(5) 0.146(8) 0.054(5) -0.037(5) 0.002(4) -0.057(5)
C115 0.067(4) 0.061(4) 0.046(4) -0.018(3) 0.005(3) -0.014(3)
C116 0.032(3) 0.032(3) 0.042(3) -0.007(2) 0.000(2) 0.005(2)
C117 0.035(3) 0.049(3) 0.036(3) -0.008(3) -0.003(2) 0.005(3)
C118 0.044(4) 0.083(5) 0.047(4) 0.002(3) 0.015(3) 0.010(3)
C119 0.052(4) 0.056(4) 0.050(4) -0.018(3) -0.012(3) 0.016(3)
C120 0.036(3) 0.039(3) 0.031(3) 0.007(2) 0.002(2) -0.002(3)
C121 0.028(3) 0.030(3) 0.055(4) 0.000(3) -0.009(3) -0.003(2)
C122 0.026(3) 0.035(3) 0.084(5) -0.007(3) 0.000(3) -0.002(2)
C123 0.050(4) 0.037(3) 0.077(5) 0.009(3) -0.002(3) 0.003(3)
C124 0.029(3) 0.036(3) 0.059(4) -0.013(3) -0.009(3) 0.001(2)
C125 0.027(3) 0.037(3) 0.040(3) -0.011(2) 0.004(2) -0.008(2)
C126 0.029(3) 0.058(4) 0.050(3) -0.013(3) 0.011(3) -0.007(3)
C127 0.043(3) 0.049(4) 0.045(3) -0.001(3) 0.002(3) -0.017(3)
C128 0.028(3) 0.028(3) 0.042(3) -0.003(2) 0.004(2) 0.002(2)
C129 0.030(3) 0.036(3) 0.039(3) -0.004(2) 0.002(2) -0.007(2)
C130 0.042(3) 0.064(4) 0.048(4) -0.022(3) -0.002(3) -0.006(3)
C131 0.050(3) 0.052(4) 0.038(3) 0.003(3) -0.014(3) -0.011(3)
C132 0.037(3) 0.046(4) 0.049(4) -0.010(3) 0.000(3) -0.006(3)

loop_
_atom_type_symbol
_atom_type_description
_atom_type_scat_dispersion_real
_atom_type_scat_dispersion_imag
_atom_type_scat_source
C C 0.0033 0.0016 'International Tables Vol C Tables 4.2.6.8 and 6.1.1.4'
H H 0.0000 0.0000 'International Tables Vol C Tables 4.2.6.8 and 6.1.1.4'
N N 0.0061 0.0033 'International Tables Vol C Tables 4.2.6.8 and 6.1.1.4'
O O 0.0106 0.0060 'International Tables Vol C Tables 4.2.6.8 and 6.1.1.4'

loop_
_geom_angle_atom_site_label_1
_geom_angle_atom_site_label_2
_geom_angle_atom_site_label_3
_geom_angle
C8 O1 C7 115.3(4)
C8 N1 C9 123.6(4)
C8 N1 H1N 115(3)
C9 N1 H1N 121(3)
C17 N2 C18 122.2(4)
C17 N2 H2N 118(3)
C18 N2 H2N 117(3)
C21 N3 C22 123.4(5)
C21 N3 H3N 118(4)
C22 N3 H3N 118(4)
C25 N4 C26 122.5(5)
C25 N4 H4N 126(4)
C26 N4 H4N 111(4)
C29 N5 C30 120.3(4)
C29 N5 H5N 125(3)
C30 N5 H5N 114(3)
C33 N6 H6L 108(3)
C33 N6 H6M 125(2)
H6L N6 H6M 99(3)
C6 C1 C2 117.5(6)
C6 C1 C7 121.4(5)
C2 C1 C7 121.0(5)
C1 C2 C3 121.3(6)
C1 C2 H2 119.4
C3 C2 H2 119.4
C2 C3 C4 118.5(6)
C2 C3 H3 120.8
C4 C3 H3 120.8
C5 C4 C3 120.2(6)
C5 C4 H4 119.9
C3 C4 H4 119.9
C6 C5 C4 119.9(7)
C6 C5 H5 120.0
C4 C5 H5 120.0
C5 C6 C1 122.6(6)
C5 C6 H6 118.7
C1 C6 H6 118.7
O1 C7 C1 110.4(4)
O1 C7 H7A 109.6
C1 C7 H7A 109.6
O1 C7 H7B 109.6
C1 C7 H7B 109.6
H7A C7 H7B 108.1
O2 C8 N1 124.8(5)
O2 C8 O1 124.7(5)
N1 C8 O1 110.4(5)
N1 C9 C10 113.6(4)
N1 C9 C17 112.3(4)
C10 C9 C17 111.2(4)
N1 C9 H9 106.4
C10 C9 H9 106.4
C17 C9 H9 106.4
C11 C10 C9 115.6(4)
C11 C10 H10A 108.4
C9 C10 H10A 108.4
C11 C10 H10B 108.4
C9 C10 H10B 108.4
H10A C10 H10B 107.4
C16 C11 C12 116.6(5)
C16 C11 C10 120.7(5)
C12 C11 C10 122.7(5)
C13 C12 C11 120.4(5)
C13 C12 H12 119.8
C11 C12 H12 119.8
C14 C13 C12 120.8(6)
C14 C13 H13 119.6
C12 C13 H13 119.6
C13 C14 C15 119.8(6)
C13 C14 H14 120.1
C15 C14 H14 120.1
C14 C15 C16 119.7(6)
C14 C15 H15 120.1
C16 C15 H15 120.1
C15 C16 C11 122.7(6)
C15 C16 H16 118.7
C11 C16 H16 118.7
O3 C17 N2 121.9(5)
O3 C17 C9 122.5(5)
N2 C17 C9 115.6(4)
N2 C18 C19 111.2(5)
N2 C18 C20 107.9(4)
C19 C18 C20 110.5(5)
N2 C18 C21 110.4(4)
C19 C18 C21 110.0(5)
C20 C18 C21 106.8(5)
C18 C19 H19A 109.5
C18 C19 H19B 109.5
H19A C19 H19B 109.5
C18 C19 H19C 109.5
H19A C19 H19C 109.5
H19B C19 H19C 109.5
C18 C20 H20A 109.5
C18 C20 H20B 109.5
H20A C20 H20B 109.5
C18 C20 H20C 109.5
H20A C20 H20C 109.5
H20B C20 H20C 109.5
O4 C21 N3 122.1(5)
O4 C21 C18 119.9(5)
N3 C21 C18 117.9(5)
N3 C22 C23 107.4(5)
N3 C22 C25 110.8(5)
C23 C22 C25 108.1(5)
N3 C22 C24 109.7(5)
C23 C22 C24 111.1(5)
C25 C22 C24 109.8(5)
C22 C23 H23A 109.5
C22 C23 H23B 109.5
H23A C23 H23B 109.5
C22 C23 H23C 109.5
H23A C23 H23C 109.5
H23B C23 H23C 109.5
C22 C24 H24A 109.5
C22 C24 H24B 109.5
H24A C24 H24B 109.5
C22 C24 H24C 109.5
H24A C24 H24C 109.5
H24B C24 H24C 109.5
O5 C25 N4 122.4(6)
O5 C25 C22 121.3(6)
N4 C25 C22 116.2(5)
N4 C26 C28 108.7(5)
N4 C26 C29 110.7(5)
C28 C26 C29 107.0(6)
N4 C26 C27 109.4(6)
C28 C26 C27 111.6(6)
C29 C26 C27 109.3(5)
C26 C27 H27A 109.5
C26 C27 H27B 109.5
H27A C27 H27B 109.5
C26 C27 H27C 109.5
H27A C27 H27C 109.5
H27B C27 H27C 109.5
C26 C28 H28A 109.5
C26 C28 H28B 109.5
H28A C28 H28B 109.5
C26 C28 H28C 109.5
H28A C28 H28C 109.5
H28B C28 H28C 109.5
O6 C29 N5 121.5(5)
O6 C29 C26 121.2(5)
N5 C29 C26 117.1(4)
N5 C30 C32 108.1(4)
N5 C30 C31 110.6(5)
C32 C30 C31 111.6(5)
N5 C30 C33 109.0(4)
C32 C30 C33 106.7(5)
C31 C30 C33 110.6(5)
C30 C31 H31A 109.5
C30 C31 H31B 109.5
H31A C31 H31B 109.5
C30 C31 H31C 109.5
H31A C31 H31C 109.5
H31B C31 H31C 109.5
C30 C32 H32A 109.5
C30 C32 H32B 109.5
H32A C32 H32B 109.5
C30 C32 H32C 109.5
H32A C32 H32C 109.5
H32B C32 H32C 109.5
O7 C33 N6 125.1(6)
O7 C33 C30 120.6(6)
N6 C33 C30 114.1(5)
C41 O8 C40 116.6(5)
C41 N7 C42 119.7(4)
C41 N7 H7N 126(3)
C42 N7 H7N 114(3)
C50 N8 C51 123.2(4)
C50 N8 H8N 121(3)
C51 N8 H8N 115(3)
C54 N9 C55 122.5(4)
C54 N9 H9N 121(4)
C55 N9 H9N 116(4)
C58 N10 C59 123.6(5)
C58 N10 H10N 117(4)
C59 N10 H10N 119(4)
C62 N11 C63 121.8(4)
C62 N11 H11N 108(4)
C63 N11 H11N 128(4)
C66 N12 H12L 47(4)
C66 N12 H12M 121(3)
H12L N12 H12M 103(4)
C39 C34 C35 117.8(5)
C39 C34 C40 120.9(6)
C35 C34 C40 121.3(6)
C36 C35 C34 120.2(6)
C36 C35 H35 119.9
C34 C35 H35 119.9
C35 C36 C37 122.2(6)
C35 C36 H36 118.9
C37 C36 H36 118.9
C38 C37 C36 118.9(6)
C38 C37 H37 120.5
C36 C37 H37 120.5
C37 C38 C39 119.5(6)
C37 C38 H38 120.2
C39 C38 H38 120.2
C34 C39 C38 121.4(6)
C34 C39 H39 119.3
C38 C39 H39 119.3
O8 C40 C34 111.0(5)
O8 C40 H40A 109.4
C34 C40 H40A 109.4
O8 C40 H40B 109.4
C34 C40 H40B 109.4
H40A C40 H40B 108.0
O9 C41 N7 125.3(5)
O9 C41 O8 123.5(5)
N7 C41 O8 111.2(5)
N7 C42 C43 110.9(4)
N7 C42 C50 113.0(4)
C43 C42 C50 109.4(4)
N7 C42 H42 107.8
C43 C42 H42 107.8
C50 C42 H42 107.8
C44 C43 C42 115.3(4)
C44 C43 H43A 108.4
C42 C43 H43A 108.4
C44 C43 H43B 108.4
C42 C43 H43B 108.4
H43A C43 H43B 107.5
C49 C44 C45 117.9(6)
C49 C44 C43 121.6(5)
C45 C44 C43 120.5(5)
C44 C45 C46 118.3(7)
C44 C45 H45 120.8
C46 C45 H45 120.8
C47 C46 C45 120.9(6)
C47 C46 H46 119.5
C45 C46 H46 119.5
C48 C47 C46 118.9(7)
C48 C47 H47 120.5
C46 C47 H47 120.5
C47 C48 C49 120.6(8)
C47 C48 H48 119.7
C49 C48 H48 119.7
C44 C49 C48 123.2(7)
C44 C49 H49 118.4
C48 C49 H49 118.4
O10 C50 N8 123.0(5)
O10 C50 C42 119.9(4)
N8 C50 C42 117.1(4)
N8 C51 C53 111.3(4)
N8 C51 C52 107.7(4)
C53 C51 C52 110.8(4)
N8 C51 C54 109.3(4)
C53 C51 C54 110.6(4)
C52 C51 C54 106.9(4)
C51 C52 H52A 109.5
C51 C52 H52B 109.5
H52A C52 H52B 109.5
C51 C52 H52C 109.5
H52A C52 H52C 109.5
H52B C52 H52C 109.5
C51 C53 H53A 109.5
C51 C53 H53B 109.5
H53A C53 H53B 109.5
C51 C53 H53C 109.5
H53A C53 H53C 109.5
H53B C53 H53C 109.5
O11 C54 N9 122.5(5)
O11 C54 C51 119.8(5)
N9 C54 C51 117.6(4)
N9 C55 C57 110.4(5)
N9 C55 C56 107.1(4)
C57 C55 C56 109.5(5)
N9 C55 C58 110.7(5)
C57 C55 C58 112.2(5)
C56 C55 C58 106.7(5)
C55 C56 H56A 109.5
C55 C56 H56B 109.5
H56A C56 H56B 109.5
C55 C56 H56C 109.5
H56A C56 H56C 109.5
H56B C56 H56C 109.5
C55 C57 H57A 109.5
C55 C57 H57B 109.5
H57A C57 H57B 109.5
C55 C57 H57C 109.5
H57A C57 H57C 109.5
H57B C57 H57C 109.5
O12 C58 N10 122.9(7)
O12 C58 C55 120.1(6)
N10 C58 C55 116.8(5)
N10 C59 C60 108.5(4)
N10 C59 C61 111.4(5)
C60 C59 C61 110.9(6)
N10 C59 C62 109.8(5)
C60 C59 C62 107.6(5)
C61 C59 C62 108.6(4)
C59 C60 H60A 109.5
C59 C60 H60B 109.5
H60A C60 H60B 109.5
C59 C60 H60C 109.5
H60A C60 H60C 109.5
H60B C60 H60C 109.5
C59 C61 H61A 109.5
C59 C61 H61B 109.5
H61A C61 H61B 109.5
C59 C61 H61C 109.5
H61A C61 H61C 109.5
H61B C61 H61C 109.5
O13 C62 N11 118.6(5)
O13 C62 C59 122.5(5)
N11 C62 C59 118.5(5)
N11 C63 C64 108.7(4)
N11 C63 C66 108.0(5)
C64 C63 C66 107.9(5)
N11 C63 C65 110.5(5)
C64 C63 C65 111.2(5)
C66 C63 C65 110.4(5)
C63 C64 H64A 109.5
C63 C64 H64B 109.5
H64A C64 H64B 109.5
C63 C64 H64C 109.5
H64A C64 H64C 109.5
H64B C64 H64C 109.5
C63 C65 H65A 109.5
C63 C65 H65B 109.5
H65A C65 H65B 109.5
C63 C65 H65C 109.5
H65A C65 H65C 109.5
H65B C65 H65C 109.5
O14 C66 N12 123.1(6)
O14 C66 C63 122.8(6)
N12 C66 C63 113.6(5)
O14 C66 H12L 105(3)
N12 C66 H12L 35.4(13)
C63 C66 H12L 117(3)
C74 O15 C73 116.7(5)
C74 N13 C75 120.1(4)
C74 N13 H13N 130(3)
C75 N13 H13N 109(3)
C83 N14 C84 123.4(4)
C83 N14 H14N 120(3)
C84 N14 H14N 117(3)
C87 N15 C88 122.2(5)
C87 N15 H15N 113(3)
C88 N15 H15N 124(3)
C91 N16 C92 123.8(5)
C91 N16 H16N 111(4)
C92 N16 H16N 125(4)
C95 N17 C96 120.7(4)
C95 N17 H17N 124(3)
C96 N17 H17N 115(3)
C99 N18 H18L 118(3)
C99 N18 H18M 117(2)
H18L N18 H18M 99(3)
C68 C67 C72 117.7(5)
C68 C67 C73 119.9(6)
C72 C67 C73 122.4(6)
C69 C68 C67 121.9(6)
C69 C68 H68 119.0
C67 C68 H68 119.0
C68 C69 C70 119.7(6)
C68 C69 H69 120.1
C70 C69 H69 120.1
C69 C70 C71 119.0(6)
C69 C70 H70 120.5
C71 C70 H70 120.5
C72 C71 C70 120.5(6)
C72 C71 H71 119.7
C70 C71 H71 119.7
C71 C72 C67 120.9(5)
C71 C72 H72 119.5
C67 C72 H72 119.5
O15 C73 C67 111.2(5)
O15 C73 H73A 109.4
C67 C73 H73A 109.4
O15 C73 H73B 109.4
C67 C73 H73B 109.4
H73A C73 H73B 108.0
O16 C74 N13 123.8(5)
O16 C74 O15 125.2(5)
N13 C74 O15 111.0(5)
N13 C75 C76 111.4(4)
N13 C75 C83 112.6(4)
C76 C75 C83 109.9(4)
N13 C75 H75 107.6
C76 C75 H75 107.6
C83 C75 H75 107.6
C77 C76 C75 114.1(4)
C77 C76 H76A 108.7
C75 C76 H76A 108.7
C77 C76 H76B 108.7
C75 C76 H76B 108.7
H76A C76 H76B 107.6
C78 C77 C82 117.4(5)
C78 C77 C76 121.5(4)
C82 C77 C76 121.1(4)
C77 C78 C79 121.5(4)
C77 C78 H78 119.2
C79 C78 H78 119.2
C80 C79 C78 120.3(5)
C80 C79 H79 119.8
C78 C79 H79 119.8
C81 C80 C79 118.7(5)
C81 C80 H80 120.7
C79 C80 H80 120.7
C80 C81 C82 121.2(5)
C80 C81 H81 119.4
C82 C81 H81 119.4
C81 C82 C77 120.8(5)
C81 C82 H82 119.6
C77 C82 H82 119.6
O17 C83 N14 122.9(5)
O17 C83 C75 119.4(4)
N14 C83 C75 117.7(4)
N14 C84 C85 111.1(4)
N14 C84 C86 107.5(4)
C85 C84 C86 111.0(5)
N14 C84 C87 110.1(4)
C85 C84 C87 110.3(4)
C86 C84 C87 106.6(4)
C84 C85 H85A 109.5
C84 C85 H85B 109.5
H85A C85 H85B 109.5
C84 C85 H85C 109.5
H85A C85 H85C 109.5
H85B C85 H85C 109.5
C84 C86 H86A 109.5
C84 C86 H86B 109.5
H86A C86 H86B 109.5
C84 C86 H86C 109.5
H86A C86 H86C 109.5
H86B C86 H86C 109.5
O18 C87 N15 123.6(5)
O18 C87 C84 119.4(5)
N15 C87 C84 117.0(4)
N15 C88 C91 110.8(4)
N15 C88 C90 108.1(5)
C91 C88 C90 107.3(5)
N15 C88 C89 109.1(5)
C91 C88 C89 110.5(5)
C90 C88 C89 111.0(5)
C88 C89 H89A 109.5
C88 C89 H89B 109.5
H89A C89 H89B 109.5
C88 C89 H89C 109.5
H89A C89 H89C 109.5
H89B C89 H89C 109.5
C88 C90 H90A 109.5
C88 C90 H90B 109.5
H90A C90 H90B 109.5
C88 C90 H90C 109.5
H90A C90 H90C 109.5
H90B C90 H90C 109.5
O19 C91 N16 122.2(6)
O19 C91 C88 120.0(6)
N16 C91 C88 117.8(5)
N16 C92 C95 110.2(5)
N16 C92 C93 111.3(6)
C95 C92 C93 108.7(5)
N16 C92 C94 107.3(5)
C95 C92 C94 106.8(5)
C93 C92 C94 112.4(6)
C92 C93 H93A 109.5
C92 C93 H93B 109.5
H93A C93 H93B 109.5
C92 C93 H93C 109.5
H93A C93 H93C 109.5
H93B C93 H93C 109.5
C92 C94 H94A 109.5
C92 C94 H94B 109.5
H94A C94 H94B 109.5
C92 C94 H94C 109.5
H94A C94 H94C 109.5
H94B C94 H94C 109.5
O20 C95 N17 120.3(5)
O20 C95 C92 121.4(5)
N17 C95 C92 118.0(5)
N17 C96 C99 110.2(4)
N17 C96 C98 107.3(4)
C99 C96 C98 109.0(4)
N17 C96 C97 109.5(4)
C99 C96 C97 109.1(4)
C98 C96 C97 111.6(4)
C96 C97 H97A 109.5
C96 C97 H97B 109.5
H97A C97 H97B 109.5
C96 C97 H97C 109.5
H97A C97 H97C 109.5
H97B C97 H97C 109.5
C96 C98 H98A 109.5
C96 C98 H98B 109.5
H98A C98 H98B 109.5
C96 C98 H98C 109.5
H98A C98 H98C 109.5
H98B C98 H98C 109.5
O21 C99 N18 122.5(5)
O21 C99 C96 123.9(5)
N18 C99 C96 113.3(4)
C107 O22 C106 114.8(4)
C107 N19 C108 122.4(4)
C107 N19 H19N 119(3)
C108 N19 H19N 119(3)
C116 N20 C117 123.4(4)
C116 N20 H20N 118(3)
C117 N20 H20N 116(3)
C120 N21 C121 121.8(4)
C120 N21 H21N 126(3)
C121 N21 H21N 108(3)
C124 N22 C125 122.3(4)
C124 N22 H22N 128(3)
C125 N22 H22N 108(3)
C128 N23 C129 121.4(4)
C128 N23 H23N 116(3)
C129 N23 H23N 114(3)
C132 N24 H24L 105(3)
C132 N24 H24M 116(2)
H24L N24 H24M 96(3)
C105 C100 C101 119.3(5)
C105 C100 C106 120.5(5)
C101 C100 C106 120.2(5)
C102 C101 C100 119.3(5)
C102 C101 H101 120.4
C100 C101 H101 120.4
C103 C102 C101 120.9(5)
C103 C102 H102 119.5
C101 C102 H102 119.5
C104 C103 C102 120.0(5)
C104 C103 H103 120.0
C102 C103 H103 120.0
C103 C104 C105 120.0(6)
C103 C104 H104 120.0
C105 C104 H104 120.0
C100 C105 C104 120.5(5)
C100 C105 H105 119.8
C104 C105 H105 119.8
O22 C106 C100 111.6(4)
O22 C106 H10C 109.3
C100 C106 H10C 109.3
O22 C106 H10D 109.3
C100 C106 H10D 109.3
H10C C106 H10D 108.0
O23 C107 N19 126.2(5)
O23 C107 O22 123.2(5)
N19 C107 O22 110.6(5)
N19 C108 C109 113.6(4)
N19 C108 C116 112.3(4)
C109 C108 C116 110.6(4)
N19 C108 H108 106.6
C109 C108 H108 106.6
C116 C108 H108 106.6
C110 C109 C108 112.4(4)
C110 C109 H10E 109.1
C108 C109 H10E 109.1
C110 C109 H10F 109.1
C108 C109 H10F 109.1
H10E C109 H10F 107.8
C115 C110 C111 117.6(5)
C115 C110 C109 120.1(5)
C111 C110 C109 122.3(5)
C110 C111 C112 121.0(7)
C110 C111 H111 119.5
C112 C111 H111 119.5
C113 C112 C111 120.5(7)
C113 C112 H112 119.7
C111 C112 H112 119.7
C114 C113 C112 118.0(7)
C114 C113 H113 121.0
C112 C113 H113 121.0
C113 C114 C115 122.1(7)
C113 C114 H114 118.9
C115 C114 H114 118.9
C110 C115 C114 120.7(6)
C110 C115 H115 119.6
C114 C115 H115 119.6
O24 C116 N20 122.4(5)
O24 C116 C108 122.2(5)
N20 C116 C108 115.4(4)
N20 C117 C119 111.1(4)
N20 C117 C118 107.6(5)
C119 C117 C118 110.7(5)
N20 C117 C120 110.5(4)
C119 C117 C120 109.8(4)
C118 C117 C120 107.0(4)
C117 C118 H11A 109.5
C117 C118 H11B 109.5
H11A C118 H11B 109.5
C117 C118 H11C 109.5
H11A C118 H11C 109.5
H11B C118 H11C 109.5
C117 C119 H11D 109.5
C117 C119 H11E 109.5
H11D C119 H11E 109.5
C117 C119 H11F 109.5
H11D C119 H11F 109.5
H11E C119 H11F 109.5
O25 C120 N21 122.9(5)
O25 C120 C117 119.1(5)
N21 C120 C117 117.8(5)
N21 C121 C123 109.8(5)
N21 C121 C122 108.7(4)
C123 C121 C122 110.9(5)
N21 C121 C124 110.5(4)
C123 C121 C124 110.1(4)
C122 C121 C124 106.9(5)
C121 C122 H12A 109.5
C121 C122 H12B 109.5
H12A C122 H12B 109.5
C121 C122 H12C 109.5
H12A C122 H12C 109.5
H12B C122 H12C 109.5
C121 C123 H12D 109.5
C121 C123 H12E 109.5
H12D C123 H12E 109.5
C121 C123 H12F 109.5
H12D C123 H12F 109.5
H12E C123 H12F 109.5
O26 C124 N22 123.4(5)
O26 C124 C121 119.9(5)
N22 C124 C121 116.5(4)
N22 C125 C126 110.0(4)
N22 C125 C127 108.3(4)
C126 C125 C127 110.5(4)
N22 C125 C128 109.8(4)
C126 C125 C128 109.9(4)
C127 C125 C128 108.2(4)
C125 C126 H12G 109.5
C125 C126 H12H 109.5
H12G C126 H12H 109.5
C125 C126 H12I 109.5
H12G C126 H12I 109.5
H12H C126 H12I 109.5
C125 C127 H12J 109.5
C125 C127 H12K 109.5
H12J C127 H12K 109.5
C125 C127 H12Z 109.5
H12J C127 H12Z 109.5
H12K C127 H12Z 109.5
O27 C128 N23 121.5(5)
O27 C128 C125 120.1(5)
N23 C128 C125 118.4(4)
N23 C129 C132 111.0(4)
N23 C129 C131 109.7(4)
C132 C129 C131 110.2(4)
N23 C129 C130 107.6(4)
C132 C129 C130 107.5(5)
C131 C129 C130 110.8(5)
C129 C130 H13A 109.5
C129 C130 H13B 109.5
H13A C130 H13B 109.5
C129 C130 H13C 109.5
H13A C130 H13C 109.5
H13B C130 H13C 109.5
C129 C131 H13D 109.5
C129 C131 H13E 109.5
H13D C131 H13E 109.5
C129 C131 H13F 109.5
H13D C131 H13F 109.5
H13E C131 H13F 109.5
O28 C132 N24 124.4(5)
O28 C132 C129 122.7(5)
N24 C132 C129 112.6(5)

loop_
_geom_bond_atom_site_label_1
_geom_bond_atom_site_label_2
_geom_bond_distance
O1 C8 1.345(6)
O1 C7 1.464(7)
O2 C8 1.211(6)
O3 C17 1.229(6)
O4 C21 1.247(6)
O5 C25 1.218(6)
O6 C29 1.221(6)
O7 C33 1.229(6)
N1 C8 1.339(7)
N1 C9 1.445(6)
N1 H1N 0.88(2)
N2 C17 1.354(6)
N2 C18 1.460(6)
N2 H2N 0.88(2)
N3 C21 1.340(7)
N3 C22 1.477(7)
N3 H3N 0.87(2)
N4 C25 1.352(8)
N4 C26 1.490(7)
N4 H4N 0.88(2)
N5 C29 1.343(7)
N5 C30 1.463(7)
N5 H5N 0.88(2)
N6 C33 1.287(7)
N6 H6L 0.822(19)
N6 H6M 0.796(17)
C1 C6 1.377(8)
C1 C2 1.380(7)
C1 C7 1.478(8)
C2 C3 1.389(8)
C2 H2 0.9300
C3 C4 1.397(9)
C3 H3 0.9300
C4 C5 1.360(9)
C4 H4 0.9300
C5 C6 1.352(9)
C5 H5 0.9300
C6 H6 0.9300
C7 H7A 0.9700
C7 H7B 0.9700
C9 C10 1.512(6)
C9 C17 1.527(7)
C9 H9 0.9800
C10 C11 1.498(7)
C10 H10A 0.9700
C10 H10B 0.9700
C11 C16 1.384(7)
C11 C12 1.399(7)
C12 C13 1.390(7)
C12 H12 0.9300
C13 C14 1.360(8)
C13 H13 0.9300
C14 C15 1.366(8)
C14 H14 0.9300
C15 C16 1.368(8)
C15 H15 0.9300
C16 H16 0.9300
C18 C19 1.518(8)
C18 C20 1.529(8)
C18 C21 1.532(7)
C19 H19A 0.9600
C19 H19B 0.9600
C19 H19C 0.9600
C20 H20A 0.9600
C20 H20B 0.9600
C20 H20C 0.9600
C22 C23 1.519(8)
C22 C25 1.534(9)
C22 C24 1.537(8)
C23 H23A 0.9600
C23 H23B 0.9600
C23 H23C 0.9600
C24 H24A 0.9600
C24 H24B 0.9600
C24 H24C 0.9600
C26 C28 1.515(9)
C26 C29 1.522(8)
C26 C27 1.548(8)
C27 H27A 0.9600
C27 H27B 0.9600
C27 H27C 0.9600
C28 H28A 0.9600
C28 H28B 0.9600
C28 H28C 0.9600
C30 C32 1.536(8)
C30 C31 1.539(7)
C30 C33 1.544(8)
C31 H31A 0.9600
C31 H31B 0.9600
C31 H31C 0.9600
C32 H32A 0.9600
C32 H32B 0.9600
C32 H32C 0.9600
O8 C41 1.361(6)
O8 C40 1.440(7)
O9 C41 1.225(6)
O10 C50 1.233(6)
O11 C54 1.242(6)
O12 C58 1.234(7)
O13 C62 1.249(6)
O14 C66 1.236(7)
N7 C41 1.324(7)
N7 C42 1.449(6)
N7 H7N 0.87(2)
N8 C50 1.335(6)
N8 C51 1.462(6)
N8 H8N 0.87(2)
N9 C54 1.322(7)
N9 C55 1.470(6)
N9 H9N 0.86(2)
N10 C58 1.328(8)
N10 C59 1.471(7)
N10 H10N 0.85(2)
N11 C62 1.345(7)
N11 C63 1.466(7)
N11 H11N 0.85(2)
N12 C66 1.334(8)
N12 H12L 0.779(19)
N12 H12M 0.808(18)
C34 C39 1.360(8)
C34 C35 1.388(8)
C34 C40 1.501(8)
C35 C36 1.352(8)
C35 H35 0.9300
C36 C37 1.366(8)
C36 H36 0.9300
C37 C38 1.347(8)
C37 H37 0.9300
C38 C39 1.404(9)
C38 H38 0.9300
C39 H39 0.9300
C40 H40A 0.9700
C40 H40B 0.9700
C42 C43 1.507(6)
C42 C50 1.532(6)
C42 H42 0.9800
C43 C44 1.501(6)
C43 H43A 0.9700
C43 H43B 0.9700
C44 C49 1.334(8)
C44 C45 1.373(7)
C45 C46 1.423(9)
C45 H45 0.9300
C46 C47 1.359(11)
C46 H46 0.9300
C47 C48 1.317(10)
C47 H47 0.9300
C48 C49 1.374(9)
C48 H48 0.9300
C49 H49 0.9300
C51 C53 1.527(7)
C51 C52 1.534(7)
C51 C54 1.549(7)
C52 H52A 0.9600
C52 H52B 0.9600
C52 H52C 0.9600
C53 H53A 0.9600
C53 H53B 0.9600
C53 H53C 0.9600
C55 C57 1.518(8)
C55 C56 1.539(8)
C55 C58 1.539(9)
C56 H56A 0.9600
C56 H56B 0.9600
C56 H56C 0.9600
C57 H57A 0.9600
C57 H57B 0.9600
C57 H57C 0.9600
C59 C60 1.495(9)
C59 C61 1.527(8)
C59 C62 1.537(8)
C60 H60A 0.9600
C60 H60B 0.9600
C60 H60C 0.9600
C61 H61A 0.9600
C61 H61B 0.9600
C61 H61C 0.9600
C63 C64 1.518(7)
C63 C66 1.521(8)
C63 C65 1.540(8)
C64 H64A 0.9600
C64 H64B 0.9600
C64 H64C 0.9600
C65 H65A 0.9600
C65 H65B 0.9600
C65 H65C 0.9600
C66 H12L 0.99(6)
O15 C74 1.340(6)
O15 C73 1.448(7)
O16 C74 1.213(6)
O17 C83 1.238(6)
O18 C87 1.229(6)
O19 C91 1.241(6)
O20 C95 1.233(6)
O21 C99 1.222(6)
N13 C74 1.336(7)
N13 C75 1.458(6)
N13 H13N 0.847(19)
N14 C83 1.332(6)
N14 C84 1.469(7)
N14 H14N 0.88(2)
N15 C87 1.329(6)
N15 C88 1.472(6)
N15 H15N 0.87(2)
N16 C91 1.336(8)
N16 C92 1.474(7)
N16 H16N 0.87(2)
N17 C95 1.338(6)
N17 C96 1.475(7)
N17 H17N 0.889(19)
N18 C99 1.321(6)
N18 H18L 0.821(19)
N18 H18M 0.805(17)
C67 C68 1.382(7)
C67 C72 1.395(8)
C67 C73 1.493(8)
C68 C69 1.368(8)
C68 H68 0.9300
C69 C70 1.386(8)
C69 H69 0.9300
C70 C71 1.389(8)
C70 H70 0.9300
C71 C72 1.363(9)
C71 H71 0.9300
C72 H72 0.9300
C73 H73A 0.9700
C73 H73B 0.9700
C75 C76 1.519(6)
C75 C83 1.525(7)
C75 H75 0.9800
C76 C77 1.507(6)
C76 H76A 0.9700
C76 H76B 0.9700
C77 C78 1.375(6)
C77 C82 1.394(6)
C78 C79 1.382(7)
C78 H78 0.9300
C79 C80 1.376(7)
C79 H79 0.9300
C80 C81 1.370(7)
C80 H80 0.9300
C81 C82 1.373(7)
C81 H81 0.9300
C82 H82 0.9300
C84 C85 1.511(8)
C84 C86 1.530(7)
C84 C87 1.542(7)
C85 H85A 0.9600
C85 H85B 0.9600
C85 H85C 0.9600
C86 H86A 0.9600
C86 H86B 0.9600
C86 H86C 0.9600
C88 C91 1.523(8)
C88 C90 1.526(8)
C88 C89 1.543(9)
C89 H89A 0.9600
C89 H89B 0.9600
C89 H89C 0.9600
C90 H90A 0.9600
C90 H90B 0.9600
C90 H90C 0.9600
C92 C95 1.522(8)
C92 C93 1.533(8)
C92 C94 1.538(9)
C93 H93A 0.9600
C93 H93B 0.9600
C93 H93C 0.9600
C94 H94A 0.9600
C94 H94B 0.9600
C94 H94C 0.9600
C96 C99 1.516(7)
C96 C98 1.526(7)
C96 C97 1.535(7)
C97 H97A 0.9600
C97 H97B 0.9600
C97 H97C 0.9600
C98 H98A 0.9600
C98 H98B 0.9600
C98 H98C 0.9600
O22 C107 1.368(6)
O22 C106 1.447(6)
O23 C107 1.229(6)
O24 C116 1.229(6)
O25 C120 1.235(6)
O26 C124 1.221(6)
O27 C128 1.238(5)
O28 C132 1.230(6)
N19 C107 1.317(7)
N19 C108 1.444(6)
N19 H19N 0.86(2)
N20 C116 1.345(6)
N20 C117 1.461(7)
N20 H20N 0.866(19)
N21 C120 1.321(7)
N21 C121 1.483(6)
N21 H21N 0.87(2)
N22 C124 1.329(7)
N22 C125 1.484(6)
N22 H22N 0.865(19)
N23 C128 1.327(6)
N23 C129 1.455(7)
N23 H23N 0.89(2)
N24 C132 1.293(7)
N24 H24L 0.807(19)
N24 H24M 0.842(17)
C100 C105 1.370(7)
C100 C101 1.381(7)
C100 C106 1.499(7)
C101 C102 1.375(8)
C101 H101 0.9300
C102 C103 1.367(8)
C102 H102 0.9300
C103 C104 1.348(8)
C103 H103 0.9300
C104 C105 1.385(8)
C104 H104 0.9300
C105 H105 0.9300
C106 H10C 0.9700
C106 H10D 0.9700
C108 C109 1.525(7)
C108 C116 1.534(7)
C108 H108 0.9800
C109 C110 1.507(7)
C109 H10E 0.9700
C109 H10F 0.9700
C110 C115 1.354(7)
C110 C111 1.357(7)
C111 C112 1.377(9)
C111 H111 0.9300
C112 C113 1.351(11)
C112 H112 0.9300
C113 C114 1.334(11)
C113 H113 0.9300
C114 C115 1.361(8)
C114 H114 0.9300
C115 H115 0.9300
C117 C119 1.516(8)
C117 C118 1.521(7)
C117 C120 1.546(7)
C118 H11A 0.9600
C118 H11B 0.9600
C118 H11C 0.9600
C119 H11D 0.9600
C119 H11E 0.9600
C119 H11F 0.9600
C121 C123 1.515(8)
C121 C122 1.515(8)
C121 C124 1.550(7)
C122 H12A 0.9600
C122 H12B 0.9600
C122 H12C 0.9600
C123 H12D 0.9600
C123 H12E 0.9600
C123 H12F 0.9600
C125 C126 1.512(7)
C125 C127 1.518(7)
C125 C128 1.545(7)
C126 H12G 0.9600
C126 H12H 0.9600
C126 H12I 0.9600
C127 H12J 0.9600
C127 H12K 0.9600
C127 H12Z 0.9600
C129 C132 1.520(7)
C129 C131 1.540(7)
C129 C130 1.541(7)
C130 H13A 0.9600
C130 H13B 0.9600
C130 H13C 0.9600
C131 H13D 0.9600
C131 H13E 0.9600
C131 H13F 0.9600

loop_
_geom_hbond_atom_site_label_D
_geom_hbond_atom_site_label_H
_geom_hbond_atom_site_label_A
_geom_hbond_distance_DH
_geom_hbond_distance_HA
_geom_hbond_distance_DA
_geom_hbond_angle_DHA
_geom_hbond_site_symmetry_A
N1 H1N O6 0.88(2) 1.99(3) 2.737(5) 141(4) 1_455
N3 H3N O2 0.87(2) 2.27(3) 3.075(6) 153(5) .
N4 H4N O3 0.88(2) 2.16(2) 3.013(6) 166(5) .
N5 H5N O4 0.88(2) 2.26(3) 3.108(6) 160(5) .
N6 H6L O14 0.822(19) 1.86(2) 2.681(5) 173(4) 1_656
N7 H7N O13 0.87(2) 1.91(2) 2.762(5) 164(5) 1_655
N9 H9N O9 0.86(2) 2.31(2) 3.153(6) 168(5) .
N10 H10N O10 0.85(2) 2.18(3) 2.961(5) 152(5) .
N11 H11N N10 0.85(2) 2.28(5) 2.793(7) 118(4) .
N11 H11N O11 0.85(2) 2.31(3) 3.110(6) 155(5) .
N12 H12L O14 0.779(19) 1.78(5) 2.260(5) 119(5) .
N12 H12M O7 0.808(18) 1.86(2) 2.645(6) 165(4) 1_454
N13 H13N O20 0.847(19) 1.95(2) 2.773(5) 163(5) 1_455
N15 H15N O16 0.87(2) 2.40(3) 3.123(6) 141(4) .
N16 H16N O17 0.87(2) 2.20(3) 2.952(6) 144(4) .
N16 H16N N15 0.87(2) 2.32(5) 2.763(6) 111(4) .
N17 H17N O18 0.889(19) 2.19(3) 3.029(5) 157(4) .
N18 H18L O11 0.821(19) 1.90(2) 2.708(5) 168(4) 1_655
N19 H19N O27 0.86(2) 1.94(3) 2.736(5) 155(5) 1_655
N20 H20N O28 0.866(19) 2.52(4) 3.177(5) 133(4) 1_655
N21 H21N O23 0.87(2) 2.12(2) 2.996(6) 179(5) .
N22 H22N O24 0.865(19) 2.14(2) 3.002(5) 173(4) .
N23 H23N O25 0.89(2) 2.13(2) 2.996(5) 163(4) .
N24 H24L O4 0.807(19) 1.91(3) 2.679(5) 159(4) 1_545
N24 H24M O27 0.842(17) 2.62(3) 3.011(5) 110(2) .

loop_
_geom_torsion_atom_site_label_1
_geom_torsion_atom_site_label_2
_geom_torsion_atom_site_label_3
_geom_torsion_atom_site_label_4
_geom_torsion
C6 C1 C2 C3 -1.3(9)
C7 C1 C2 C3 -179.1(6)
C1 C2 C3 C4 0.8(10)
C2 C3 C4 C5 0.0(10)
C3 C4 C5 C6 -0.2(11)
C4 C5 C6 C1 -0.3(12)
C2 C1 C6 C5 1.0(10)
C7 C1 C6 C5 178.9(6)
C8 O1 C7 C1 -74.2(6)
C6 C1 C7 O1 134.1(6)
C2 C1 C7 O1 -48.2(7)
C9 N1 C8 O2 -3.0(8)
C9 N1 C8 O1 174.2(4)
C7 O1 C8 O2 -19.2(7)
C7 O1 C8 N1 163.6(4)
C8 N1 C9 C10 -78.4(6)
C8 N1 C9 C17 48.8(6)
N1 C9 C10 C11 -65.5(6)
C17 C9 C10 C11 166.6(4)
C9 C10 C11 C16 137.7(5)
C9 C10 C11 C12 -45.4(7)
C16 C11 C12 C13 -0.7(7)
C10 C11 C12 C13 -177.7(5)
C11 C12 C13 C14 0.3(8)
C12 C13 C14 C15 -0.3(9)
C13 C14 C15 C16 0.8(9)
C14 C15 C16 C11 -1.3(9)
C12 C11 C16 C15 1.2(8)
C10 C11 C16 C15 178.3(5)
C18 N2 C17 O3 -5.7(8)
C18 N2 C17 C9 172.8(4)
N1 C9 C17 O3 -140.4(5)
C10 C9 C17 O3 -11.9(7)
N1 C9 C17 N2 41.1(6)
C10 C9 C17 N2 169.6(4)
C17 N2 C18 C19 -68.8(6)
C17 N2 C18 C20 169.8(5)
C17 N2 C18 C21 53.5(7)
C22 N3 C21 O4 -3.4(8)
C22 N3 C21 C18 174.3(5)
N2 C18 C21 O4 -147.4(5)
C19 C18 C21 O4 -24.4(7)
C20 C18 C21 O4 95.6(6)
N2 C18 C21 N3 34.8(7)
C19 C18 C21 N3 157.8(5)
C20 C18 C21 N3 -82.2(6)
C21 N3 C22 C23 172.5(5)
C21 N3 C22 C25 54.7(7)
C21 N3 C22 C24 -66.6(7)
C26 N4 C25 O5 0.6(9)
C26 N4 C25 C22 175.6(5)
N3 C22 C25 O5 -150.1(5)
C23 C22 C25 O5 92.6(7)
C24 C22 C25 O5 -28.8(8)
N3 C22 C25 N4 34.9(7)
C23 C22 C25 N4 -82.5(6)
C24 C22 C25 N4 156.2(5)
C25 N4 C26 C28 171.4(6)
C25 N4 C26 C29 54.0(7)
C25 N4 C26 C27 -66.5(7)
C30 N5 C29 O6 1.0(9)
C30 N5 C29 C26 175.2(5)
N4 C26 C29 O6 -147.7(6)
C28 C26 C29 O6 94.0(7)
C27 C26 C29 O6 -27.1(9)
N4 C26 C29 N5 38.1(8)
C28 C26 C29 N5 -80.3(7)
C27 C26 C29 N5 158.7(6)
C29 N5 C30 C32 -158.1(5)
C29 N5 C30 C31 79.5(6)
C29 N5 C30 C33 -42.4(7)
N5 C30 C33 O7 135.8(5)
C32 C30 C33 O7 -107.6(6)
C31 C30 C33 O7 13.9(8)
N5 C30 C33 N6 -48.7(6)
C32 C30 C33 N6 67.8(6)
C31 C30 C33 N6 -170.6(5)
C39 C34 C35 C36 -0.1(9)
C40 C34 C35 C36 179.0(6)
C34 C35 C36 C37 -1.3(11)
C35 C36 C37 C38 0.9(10)
C36 C37 C38 C39 0.9(11)
C35 C34 C39 C38 1.9(10)
C40 C34 C39 C38 -177.3(7)
C37 C38 C39 C34 -2.4(12)
C41 O8 C40 C34 80.4(6)
C39 C34 C40 O8 -127.0(6)
C35 C34 C40 O8 53.8(8)
C42 N7 C41 O9 4.9(7)
C42 N7 C41 O8 -175.7(4)
C40 O8 C41 O9 4.2(7)
C40 O8 C41 N7 -175.1(4)
C41 N7 C42 C43 174.8(4)
C41 N7 C42 C50 -61.9(6)
N7 C42 C43 C44 -65.6(5)
C50 C42 C43 C44 169.0(4)
C42 C43 C44 C49 -55.1(7)
C42 C43 C44 C45 124.6(6)
C49 C44 C45 C46 -0.1(9)
C43 C44 C45 C46 -179.8(6)
C44 C45 C46 C47 -3.0(11)
C45 C46 C47 C48 3.7(12)
C46 C47 C48 C49 -1.2(13)
C45 C44 C49 C48 2.7(11)
C43 C44 C49 C48 -177.7(7)
C47 C48 C49 C44 -2.1(13)
C51 N8 C50 O10 1.3(8)
C51 N8 C50 C42 -178.1(4)
N7 C42 C50 O10 152.6(4)
C43 C42 C50 O10 -83.3(5)
N7 C42 C50 N8 -28.0(6)
C43 C42 C50 N8 96.1(5)
C50 N8 C51 C53 68.9(6)
C50 N8 C51 C52 -169.4(5)
C50 N8 C51 C54 -53.5(6)
C55 N9 C54 O11 0.4(8)
C55 N9 C54 C51 -177.4(4)
N8 C51 C54 O11 151.0(4)
C53 C51 C54 O11 28.1(6)
C52 C51 C54 O11 -92.6(5)
N8 C51 C54 N9 -31.1(6)
C53 C51 C54 N9 -154.0(5)
C52 C51 C54 N9 85.3(5)
C54 N9 C55 C57 70.5(7)
C54 N9 C55 C56 -170.4(5)
C54 N9 C55 C58 -54.5(6)
C59 N10 C58 O12 0.7(9)
C59 N10 C58 C55 -174.2(5)
N9 C55 C58 O12 151.3(5)
C57 C55 C58 O12 27.4(8)
C56 C55 C58 O12 -92.5(6)
N9 C55 C58 N10 -33.7(7)
C57 C55 C58 N10 -157.5(5)
C56 C55 C58 N10 82.6(6)
C58 N10 C59 C60 -174.6(6)
C58 N10 C59 C61 63.0(7)
C58 N10 C59 C62 -57.3(7)
C63 N11 C62 O13 -6.5(9)
C63 N11 C62 C59 -178.6(6)
N10 C59 C62 O13 152.7(6)
C60 C59 C62 O13 -89.4(7)
C61 C59 C62 O13 30.8(9)
N10 C59 C62 N11 -35.4(8)
C60 C59 C62 N11 82.5(7)
C61 C59 C62 N11 -157.4(6)
C62 N11 C63 C64 162.1(6)
C62 N11 C63 C66 45.2(7)
C62 N11 C63 C65 -75.6(7)
N11 C63 C66 O14 -137.2(6)
C64 C63 C66 O14 105.4(6)
C65 C63 C66 O14 -16.3(8)
N11 C63 C66 N12 50.4(6)
C64 C63 C66 N12 -67.0(6)
C65 C63 C66 N12 171.3(5)
C72 C67 C68 C69 0.5(8)
C73 C67 C68 C69 178.2(6)
C67 C68 C69 C70 -1.0(10)
C68 C69 C70 C71 -0.9(10)
C69 C70 C71 C72 3.4(10)
C70 C71 C72 C67 -4.1(9)
C68 C67 C72 C71 2.1(8)
C73 C67 C72 C71 -175.6(5)
C74 O15 C73 C67 90.0(6)
C68 C67 C73 O15 64.3(7)
C72 C67 C73 O15 -118.0(6)
C75 N13 C74 O16 -0.6(8)
C75 N13 C74 O15 -178.3(4)
C73 O15 C74 O16 6.6(8)
C73 O15 C74 N13 -175.8(4)
C74 N13 C75 C76 177.0(4)
C74 N13 C75 C83 -59.0(6)
N13 C75 C76 C77 -63.3(5)
C83 C75 C76 C77 171.2(4)
C75 C76 C77 C78 -60.2(6)
C75 C76 C77 C82 120.4(5)
C82 C77 C78 C79 -3.1(7)
C76 C77 C78 C79 177.5(5)
C77 C78 C79 C80 2.2(8)
C78 C79 C80 C81 -1.2(8)
C79 C80 C81 C82 1.2(8)
C80 C81 C82 C77 -2.2(8)
C78 C77 C82 C81 3.1(7)
C76 C77 C82 C81 -177.5(5)
C84 N14 C83 O17 0.3(8)
C84 N14 C83 C75 -179.3(4)
N13 C75 C83 O17 150.6(4)
C76 C75 C83 O17 -84.7(5)
N13 C75 C83 N14 -29.8(6)
C76 C75 C83 N14 94.9(5)
C83 N14 C84 C85 70.0(6)
C83 N14 C84 C86 -168.4(5)
C83 N14 C84 C87 -52.5(6)
C88 N15 C87 O18 0.5(8)
C88 N15 C87 C84 -177.5(5)
N14 C84 C87 O18 148.4(5)
C85 C84 C87 O18 25.5(7)
C86 C84 C87 O18 -95.2(6)
N14 C84 C87 N15 -33.5(6)
C85 C84 C87 N15 -156.4(5)
C86 C84 C87 N15 82.9(6)
C87 N15 C88 C91 -54.3(7)
C87 N15 C88 C90 -171.7(5)
C87 N15 C88 C89 67.6(7)
C92 N16 C91 O19 2.4(9)
C92 N16 C91 C88 -175.4(5)
N15 C88 C91 O19 150.9(5)
C90 C88 C91 O19 -91.3(7)
C89 C88 C91 O19 29.9(8)
N15 C88 C91 N16 -31.2(8)
C90 C88 C91 N16 86.6(6)
C89 C88 C91 N16 -152.2(6)
C91 N16 C92 C95 -59.9(7)
C91 N16 C92 C93 60.8(8)
C91 N16 C92 C94 -175.9(6)
C96 N17 C95 O20 -12.4(8)
C96 N17 C95 C92 173.0(5)
N16 C92 C95 O20 155.6(5)
C93 C92 C95 O20 33.3(8)
C94 C92 C95 O20 -88.2(6)
N16 C92 C95 N17 -30.0(7)
C93 C92 C95 N17 -152.2(6)
C94 C92 C95 N17 86.3(6)
C95 N17 C96 C99 51.6(6)
C95 N17 C96 C98 170.2(4)
C95 N17 C96 C97 -68.5(6)
N17 C96 C99 O21 -138.0(5)
C98 C96 C99 O21 104.4(6)
C97 C96 C99 O21 -17.7(7)
N17 C96 C99 N18 48.6(6)
C98 C96 C99 N18 -69.0(6)
C97 C96 C99 N18 168.9(4)
C105 C100 C101 C102 -0.8(8)
C106 C100 C101 C102 178.6(5)
C100 C101 C102 C103 1.8(9)
C101 C102 C103 C104 -1.7(9)
C102 C103 C104 C105 0.6(9)
C101 C100 C105 C104 -0.2(8)
C106 C100 C105 C104 -179.6(5)
C103 C104 C105 C100 0.3(9)
C107 O22 C106 C100 -84.3(5)
C105 C100 C106 O22 125.7(5)
C101 C100 C106 O22 -53.7(7)
C108 N19 C107 O23 -7.1(8)
C108 N19 C107 O22 172.6(4)
C106 O22 C107 O23 -17.0(7)
C106 O22 C107 N19 163.2(4)
C107 N19 C108 C109 -75.5(6)
C107 N19 C108 C116 51.0(6)
N19 C108 C109 C110 -57.6(6)
C116 C108 C109 C110 175.1(4)
C108 C109 C110 C115 105.7(6)
C108 C109 C110 C111 -73.8(7)
C115 C110 C111 C112 0.5(10)
C109 C110 C111 C112 180.0(6)
C110 C111 C112 C113 -1.4(13)
C111 C112 C113 C114 1.7(13)
C112 C113 C114 C115 -1.2(12)
C111 C110 C115 C114 0.0(9)
C109 C110 C115 C114 -179.5(5)
C113 C114 C115 C110 0.4(10)
C117 N20 C116 O24 -5.2(8)
C117 N20 C116 C108 175.9(4)
N19 C108 C116 O24 -137.3(5)
C109 C108 C116 O24 -9.2(7)
N19 C108 C116 N20 41.6(6)
C109 C108 C116 N20 169.7(4)
C116 N20 C117 C119 -69.0(6)
C116 N20 C117 C118 169.6(5)
C116 N20 C117 C120 53.1(7)
C121 N21 C120 O25 0.7(8)
C121 N21 C120 C117 175.1(5)
N20 C117 C120 O25 -148.1(5)
C119 C117 C120 O25 -25.2(7)
C118 C117 C120 O25 95.1(6)
N20 C117 C120 N21 37.3(6)
C119 C117 C120 N21 160.2(5)
C118 C117 C120 N21 -79.6(6)
C120 N21 C121 C123 -67.1(6)
C120 N21 C121 C122 171.5(5)
C120 N21 C121 C124 54.5(7)
C125 N22 C124 O26 2.0(8)
C125 N22 C124 C121 176.9(5)
N21 C121 C124 O26 -151.9(5)
C123 C121 C124 O26 -30.4(7)
C122 C121 C124 O26 90.0(6)
N21 C121 C124 N22 33.1(7)
C123 C121 C124 N22 154.5(5)
C122 C121 C124 N22 -85.0(6)
C124 N22 C125 C126 -63.9(6)
C124 N22 C125 C127 175.2(5)
C124 N22 C125 C128 57.2(6)
C129 N23 C128 O27 15.2(7)
C129 N23 C128 C125 -168.7(4)
N22 C125 C128 O27 -154.5(4)
C126 C125 C128 O27 -33.3(6)
C127 C125 C128 O27 87.5(5)
N22 C125 C128 N23 29.2(6)
C126 C125 C128 N23 150.4(4)
C127 C125 C128 N23 -88.7(5)
C128 N23 C129 C132 -50.9(6)
C128 N23 C129 C131 71.1(6)
C128 N23 C129 C130 -168.3(5)
N23 C129 C132 O28 133.9(5)
C131 C129 C132 O28 12.1(8)
C130 C129 C132 O28 -108.7(6)
N23 C129 C132 N24 -50.8(6)
C131 C129 C132 N24 -172.6(5)
C130 C129 C132 N24 66.6(6)
